data_4130613
loop_
_publ_author_name
'Drover, Marcus W.'
'Love, Jennifer A.'
'Schafer, Laurel L.'

_publ_section_title
;
 Toward anti-Markovnikov 1-Alkyne O-Phosphoramidation: Exploiting
 Metal-Ligand Cooperativity in a 1,3-N,O-Chelated Cp*Ir(III) Complex.
;
_journal_issue 27
_journal_name_full 'Journal of the American Chemical Society'
_journal_page_first 8396
_journal_page_last 8399
_journal_paper_doi 10.1021/jacs.6b05143
_journal_volume 138
_journal_year 2016
_chemical_formula_moiety 'C32 H12 B F24, C28 H44 Ir N O3 P'
_chemical_formula_sum 'C60 H56 B F24 Ir N O3 P'
_chemical_formula_weight 1529.03
_chemical_name_systematic 'iridium vinyloxy'
_space_group_crystal_system triclinic
_space_group_IT_number 2
_space_group_name_Hall '-P 1'
_space_group_name_H-M_alt 'P -1'
_atom_sites_solution_hydrogens geom
_atom_sites_solution_primary direct
_audit_creation_date 2016-03-24
_audit_creation_method
;
Olex2 1.2
(compiled Feb 16 2016 13:09:46 for OlexSys, GUI svn.r5155)
;
_cell_angle_alpha 110.651(2)
_cell_angle_beta 95.629(2)
_cell_angle_gamma 97.244(2)
_cell_formula_units_Z 4
_cell_length_a 14.0248(12)
_cell_length_b 19.7867(17)
_cell_length_c 24.657(2)
_cell_measurement_reflns_used 9971
_cell_measurement_temperature 90
_cell_measurement_theta_max 25.30
_cell_measurement_theta_min 2.287
_cell_volume 6276.3(9)
_computing_cell_refinement 'SAINT v8.34A (Bruker, 2013)'
_computing_data_reduction 'SAINT v8.34A (Bruker, 2013)'
_computing_molecular_graphics 'Olex2 (Dolomanov et al., 2009)'
_computing_publication_material 'Olex2 (Dolomanov et al., 2009)'
_computing_structure_refinement 'ShelXL (Sheldrick, 2015)'
_computing_structure_solution 'ShelXS (Sheldrick, 2008)'
_diffrn_ambient_temperature 90.0
_diffrn_detector_area_resol_mean 7.9
_diffrn_detector_type 'Bruker-Nonius APEXII CCD area detector'
_diffrn_measured_fraction_theta_full 0.994
_diffrn_measured_fraction_theta_max 0.994
_diffrn_measurement_device 'Bruker-Nonius APEXII CCD area detector and D8 diffractometer'
_diffrn_measurement_device_type 'Bruker APEX-II CCD'
_diffrn_measurement_method '\f and \w scans'
_diffrn_radiation_type MoK\a
_diffrn_radiation_wavelength 0.71073
_diffrn_reflns_av_R_equivalents 0.0615
_diffrn_reflns_av_unetI/netI 0.0603
_diffrn_reflns_Laue_measured_fraction_full 0.994
_diffrn_reflns_Laue_measured_fraction_max 0.994
_diffrn_reflns_limit_h_max 16
_diffrn_reflns_limit_h_min -16
_diffrn_reflns_limit_k_max 23
_diffrn_reflns_limit_k_min -23
_diffrn_reflns_limit_l_max 29
_diffrn_reflns_limit_l_min -29
_diffrn_reflns_number 81329
_diffrn_reflns_point_group_measured_fraction_full 0.994
_diffrn_reflns_point_group_measured_fraction_max 0.994
_diffrn_reflns_theta_full 25.370
_diffrn_reflns_theta_max 25.370
_diffrn_reflns_theta_min 0.893
_exptl_absorpt_coefficient_mu 2.268
_exptl_absorpt_correction_T_max 0.7792
_exptl_absorpt_correction_T_min 0.6216
_exptl_absorpt_correction_type multi-scan
_exptl_absorpt_process_details
'SADABS-2014/5 (Bruker,2014) was used for absorption correction. wR2(int) was 0.0615 before and 0.0503 after correction. The Ratio of minimum to maximum transmission is 0.7976. The \l/2 correction factor is 0.00150.'
_exptl_crystal_colour 'clear green'
_exptl_crystal_colour_lustre clear
_exptl_crystal_colour_primary green
_exptl_crystal_density_diffrn 1.618
_exptl_crystal_description prism
_exptl_crystal_F_000 3040
_exptl_crystal_size_max 0.21
_exptl_crystal_size_mid 0.15
_exptl_crystal_size_min 0.11
_refine_diff_density_max 3.016
_refine_diff_density_min -1.308
_refine_diff_density_rms 0.119
_refine_ls_extinction_method none
_refine_ls_goodness_of_fit_ref 1.058
_refine_ls_hydrogen_treatment constr
_refine_ls_matrix_type full
_refine_ls_number_parameters 1715
_refine_ls_number_reflns 22905
_refine_ls_number_restraints 1656
_refine_ls_restrained_S_all 1.049
_refine_ls_R_factor_all 0.0695
_refine_ls_R_factor_gt 0.0397
_refine_ls_shift/su_max 0.002
_refine_ls_shift/su_mean 0.000
_refine_ls_structure_factor_coef Fsqd
_refine_ls_weighting_details 'w=1/[\s^2^(Fo^2^)+(0.0392P)^2^+8.3253P] where P=(Fo^2^+2Fc^2^)/3'
_refine_ls_weighting_scheme calc
_refine_ls_wR_factor_gt 0.0837
_refine_ls_wR_factor_ref 0.0956
_reflns_Friedel_coverage 0.000
_reflns_number_gt 16907
_reflns_number_total 22905
_reflns_threshold_expression 'I > 2\s(I)'
_cod_data_source_file ja6b05143_si_002.cif
_cod_data_source_block finaljl217_a
_cod_original_cell_volume 6276.4(9)
_cod_database_code 4130613
_shelx_space_group_comment
;
The symmetry employed for this shelxl refinement is uniquely defined
by the following loop, which should always be used as a source of
symmetry information in preference to the above space-group names.
They are only intended as comments.
;
_olex2_refinement_description
;
1. Fixed Uiso
 At 1.2 times of:
  All C(H) groups, All C(H,H) groups
 At 1.5 times of:
  All C(H,H,H) groups
2. Uiso/Uaniso restraints and constraints
Uanis(C72) \\sim Ueq: with sigma of 0.0001 and sigma for terminal atoms of
0.0002
3. Rigid body (RIGU) restrains
 All non-hydrogen atoms
 with sigma for 1-2 distances of 0.004 and sigma for 1-3 distances of 0.004
4. Others
 Sof(F5AB)=Sof(F4AB)=Sof(F3AB)=1-FVAR(1)
 Sof(F3AA)=Sof(F4AA)=Sof(F5AA)=FVAR(1)
 Sof(F6AB)=Sof(F7AB)=Sof(F8AB)=1-FVAR(2)
 Sof(F6AA)=Sof(F7AA)=Sof(F8AA)=FVAR(2)
5.a Secondary CH2 refined with riding coordinates:
 C3(H3A,H3B), C4(H4A,H4B), C5(H5A,H5B), C17(H17A,H17B), C19(H19A,H19B),
 C30(H30A,H30B), C31(H31A,H31B), C32(H32A,H32B), C44(H44A,H44B), C46(H46A,H46B)
5.b Aromatic/amide H refined with riding coordinates:
 C89(H89), C91(H91), C93(H93), C97(H97), C99(H99), C101(H101), C105(H105),
 C107(H107), C109(H109), C113(H113), C115(H115), C117(H117), C57(H57), C59(H59),
  C61(H61), C65(H65), C67(H67), C69(H69), C73(H73), C75(H75), C77(H77),
 C81(H81), C83(H83), C85(H85), C2(H2), C23(H23), C24(H24), C25(H25), C29(H29),
 C50(H50), C51(H51), C52(H52)
5.c Idealised Me refined as rotating group:
 C6(H6A,H6B,H6C), C12(H12A,H12B,H12C), C13(H13A,H13B,H13C), C14(H14A,H14B,
 H14C), C15(H15A,H15B,H15C), C16(H16A,H16B,H16C), C18(H18A,H18B,H18C), C20(H20A,
 H20B,H20C), C27(H27A,H27B,H27C), C119(H11A,H11B,H11C), C33(H33A,H33B,H33C),
 C39(H39A,H39B,H39C), C40(H40A,H40B,H40C), C41(H41A,H41B,H41C), C42(H42A,H42B,
 H42C), C43(H43A,H43B,H43C), C45(H45A,H45B,H45C), C47(H47A,H47B,H47C), C54(H54A,
 H54B,H54C), C55(H55A,H55B,H55C)
;
_shelx_shelxl_version_number 2014/7
_olex2_submission_special_instructions 'No special instructions were received'

loop_
_space_group_symop_operation_xyz
'x, y, z'
'-x, -y, -z'

loop_
_atom_site_label
_atom_site_type_symbol
_atom_site_fract_x
_atom_site_fract_y
_atom_site_fract_z
_atom_site_U_iso_or_equiv
_atom_site_adp_type
_atom_site_occupancy
_atom_site_site_symmetry_order
_atom_site_calc_flag
_atom_site_refinement_flags_posn
_atom_site_refinement_flags_adp
_atom_site_refinement_flags_occupancy
_atom_site_disorder_assembly
_atom_site_disorder_group
F25 F 0.8280(2) 0.50889(18) 1.02776(16) 0.0432(9) Uani 1 1 d . U . . .
F26 F 0.8634(2) 0.43614(19) 1.07006(15) 0.0406(9) Uani 1 1 d . U . . .
F27 F 0.8492(2) 0.4004(2) 0.97679(16) 0.0493(10) Uani 1 1 d . U . . .
F28 F 0.5247(3) 0.54967(19) 1.10259(18) 0.0592(11) Uani 1 1 d . U . . .
F29 F 0.4703(3) 0.4646(2) 1.13298(17) 0.0600(11) Uani 1 1 d . U . . .
F30 F 0.4003(2) 0.4683(2) 1.05294(17) 0.0515(10) Uani 1 1 d . U . . .
F31 F 0.4608(3) 0.1435(2) 1.14019(16) 0.0542(11) Uani 1 1 d . U . . .
F32 F 0.4955(3) 0.0367(2) 1.1056(2) 0.0701(14) Uani 1 1 d . U . . .
F33 F 0.3770(3) 0.0656(2) 1.06249(17) 0.0620(12) Uani 1 1 d . U . . .
F37 F 0.7211(2) 0.02127(19) 0.77253(18) 0.0543(11) Uani 1 1 d . U . . .
F38 F 0.5966(3) -0.0002(2) 0.70757(16) 0.0566(10) Uani 1 1 d . U . . .
F39 F 0.5809(2) -0.02249(18) 0.78547(16) 0.0463(9) Uani 1 1 d . U . . .
F40 F 0.7164(2) 0.3199(2) 0.78832(16) 0.0480(10) Uani 1 1 d . U . . .
F41 F 0.5655(3) 0.3282(2) 0.77974(18) 0.0617(12) Uani 1 1 d . U . . .
F42 F 0.6214(3) 0.2506(2) 0.71006(16) 0.0592(11) Uani 1 1 d . U . . .
F43 F 0.2531(2) -0.01319(16) 0.85885(14) 0.0332(8) Uani 1 1 d . U . . .
F44 F 0.1300(2) 0.01863(17) 0.82180(16) 0.0419(9) Uani 1 1 d . U . . .
F45 F 0.1479(3) 0.0341(2) 0.91182(17) 0.0635(12) Uani 1 1 d . U . . .
F46 F 0.2566(2) 0.35793(17) 0.89361(17) 0.0472(10) Uani 1 1 d . U . . .
F47 F 0.1467(2) 0.27414(18) 0.83242(15) 0.0413(8) Uani 1 1 d . U . . .
F48 F 0.1355(3) 0.3114(2) 0.92341(16) 0.0489(10) Uani 1 1 d . U . . .
C88 C 0.5678(3) 0.1961(3) 0.8814(2) 0.0197(10) Uani 1 1 d . U . . .
C89 C 0.5833(3) 0.1249(3) 0.8521(2) 0.0223(11) Uani 1 1 d . U . . .
H89 H 0.5759 0.0903 0.8707 0.027 Uiso 1 1 calc R . . . .
C90 C 0.6096(3) 0.1031(3) 0.7956(2) 0.0256(11) Uani 1 1 d . U . . .
C91 C 0.6211(3) 0.1526(3) 0.7676(2) 0.0283(12) Uani 1 1 d . U . . .
H91 H 0.6383 0.1377 0.7293 0.034 Uiso 1 1 calc R . . . .
C92 C 0.6074(4) 0.2234(3) 0.7956(2) 0.0270(12) Uani 1 1 d . U . . .
C93 C 0.5812(3) 0.2440(3) 0.8511(2) 0.0243(11) Uani 1 1 d . U . . .
H93 H 0.5718 0.2931 0.8696 0.029 Uiso 1 1 calc R . . . .
C94 C 0.6272(4) 0.2795(3) 0.7685(3) 0.0339(13) Uani 1 1 d . U . . .
C95 C 0.6268(4) 0.0264(3) 0.7665(3) 0.0347(13) Uani 1 1 d . U . . .
C96 C 0.5602(3) 0.1751(3) 0.9843(2) 0.0191(10) Uani 1 1 d . U . . .
C97 C 0.6571(3) 0.1617(3) 0.9888(2) 0.0211(11) Uani 1 1 d . U . . .
H97 H 0.6999 0.1765 0.9660 0.025 Uiso 1 1 calc R . . . .
C98 C 0.6914(4) 0.1280(3) 1.0250(2) 0.0235(11) Uani 1 1 d . U . . .
C99 C 0.6312(4) 0.1029(3) 1.0584(2) 0.0260(12) Uani 1 1 d . U . . .
H99 H 0.6548 0.0783 1.0823 0.031 Uiso 1 1 calc R . . . .
C100 C 0.5363(4) 0.1151(3) 1.0555(2) 0.0227(11) Uani 1 1 d . U . . .
C101 C 0.5018(3) 0.1508(3) 1.0194(2) 0.0190(11) Uani 1 1 d . U . . .
H101 H 0.4364 0.1589 1.0187 0.023 Uiso 1 1 calc R . . . .
C102 C 0.4687(4) 0.0907(3) 1.0905(2) 0.0288(12) Uani 1 1 d . U . . .
C103 C 0.7952(4) 0.1153(3) 1.0286(3) 0.0334(13) Uani 1 1 d . U . . .
C104 C 0.5678(3) 0.3073(3) 0.9834(2) 0.0193(10) Uani 1 1 d . U . . .
C105 C 0.5146(3) 0.3552(3) 1.0193(2) 0.0218(11) Uani 1 1 d . U . . .
H105 H 0.4503 0.3365 1.0222 0.026 Uiso 1 1 calc R . . . .
C106 C 0.5516(4) 0.4295(3) 1.0511(2) 0.0262(12) Uani 1 1 d . U . . .
C107 C 0.6482(4) 0.4574(3) 1.0512(2) 0.0257(12) Uani 1 1 d . U . . .
H107 H 0.6749 0.5074 1.0733 0.031 Uiso 1 1 calc R . . . .
C108 C 0.7038(3) 0.4104(3) 1.0183(2) 0.0218(11) Uani 1 1 d . U . . .
C109 C 0.6649(4) 0.3375(3) 0.9849(2) 0.0211(11) Uani 1 1 d . U . . .
H109 H 0.7051 0.3071 0.9623 0.025 Uiso 1 1 calc R . . . .
C110 C 0.4882(4) 0.4777(3) 1.0854(3) 0.0397(14) Uani 1 1 d . U . . .
C111 C 0.8099(4) 0.4388(3) 1.0222(2) 0.0268(12) Uani 1 1 d . U . . .
C112 C 0.4065(3) 0.2031(3) 0.9233(2) 0.0180(10) Uani 1 1 d . U . . .
C113 C 0.3548(3) 0.2556(3) 0.9146(2) 0.0198(11) Uani 1 1 d . U . . .
H113 H 0.3882 0.3039 0.9233 0.024 Uiso 1 1 calc R . . . .
C114 C 0.2548(3) 0.2384(3) 0.8931(2) 0.0207(11) Uani 1 1 d . U . . .
C115 C 0.2037(4) 0.1676(3) 0.8782(2) 0.0220(11) Uani 1 1 d . U . . .
H115 H 0.1359 0.1561 0.8639 0.026 Uiso 1 1 calc R . . . .
C116 C 0.2539(3) 0.1149(3) 0.8849(2) 0.0179(10) Uani 1 1 d . U . . .
C117 C 0.3529(3) 0.1317(3) 0.9073(2) 0.0195(11) Uani 1 1 d . U . . .
H117 H 0.3851 0.0942 0.9118 0.023 Uiso 1 1 calc R . . . .
C118 C 0.1983(4) 0.0385(3) 0.8695(2) 0.0268(12) Uani 1 1 d . U . . .
C120 C 0.2002(4) 0.2955(3) 0.8861(2) 0.0268(12) Uani 1 1 d . U . . .
B2 B 0.5247(4) 0.2199(3) 0.9441(2) 0.0182(11) Uani 1 1 d . U . . .
F0AA F 0.7496(2) 0.01172(17) 0.27455(15) 0.0350(8) Uani 1 1 d . U . . .
F1AA F 0.6132(2) -0.02326(18) 0.21797(15) 0.0430(9) Uani 1 1 d . U . . .
F2AA F 0.6231(3) -0.03022(17) 0.30280(16) 0.0491(10) Uani 1 1 d . U . . .
F4 F 0.6646(3) 0.22347(19) 0.20593(15) 0.0480(10) Uani 1 1 d . U . . .
F5 F 0.7129(2) 0.31241(18) 0.28838(15) 0.0402(9) Uani 1 1 d . U . . .
F6 F 0.5624(2) 0.28555(19) 0.25197(15) 0.0387(8) Uani 1 1 d . U . . .
F7 F 0.8187(2) 0.06683(19) 0.47787(14) 0.0385(8) Uani 1 1 d . U . . .
F8 F 0.8577(2) 0.16083(19) 0.55741(16) 0.0427(9) Uani 1 1 d . U . . .
F9 F 0.8070(2) 0.0549(2) 0.56008(17) 0.0508(10) Uani 1 1 d . U . . .
F10 F 0.4711(2) 0.02143(17) 0.59252(14) 0.0352(8) Uani 1 1 d . U . . .
F11 F 0.4593(2) 0.13446(17) 0.63727(13) 0.0340(8) Uani 1 1 d . U . . .
F12 F 0.3644(2) 0.06972(18) 0.55720(14) 0.0351(8) Uani 1 1 d . U . . .
F13 F 0.2382(2) 0.01441(16) 0.36078(14) 0.0307(7) Uani 1 1 d . U . . .
F14 F 0.1474(2) 0.05728(17) 0.30963(13) 0.0333(7) Uani 1 1 d . U . . .
F15 F 0.1254(2) 0.07192(17) 0.39768(14) 0.0385(8) Uani 1 1 d . U . . .
F16 F 0.2996(3) 0.40101(18) 0.46031(18) 0.0565(11) Uani 1 1 d . U . . .
F17 F 0.2550(3) 0.3577(2) 0.36840(19) 0.0622(11) Uani 1 1 d . U . . .
F18 F 0.1585(2) 0.33816(19) 0.4243(2) 0.0583(11) Uani 1 1 d . U . . .
C56 C 0.5860(3) 0.1860(3) 0.3805(2) 0.0159(10) Uani 1 1 d . U . . .
C57 C 0.6040(3) 0.1144(3) 0.3546(2) 0.0164(10) Uani 1 1 d . U . . .
H57 H 0.5971 0.0825 0.3757 0.020 Uiso 1 1 calc R . . . .
C58 C 0.6316(3) 0.0881(3) 0.2993(2) 0.0181(10) Uani 1 1 d . U . . .
C59 C 0.6435(3) 0.1331(3) 0.2670(2) 0.0199(11) Uani 1 1 d . U . . .
H59 H 0.6632 0.1156 0.2295 0.024 Uiso 1 1 calc R . . . .
C60 C 0.6257(3) 0.2040(3) 0.2913(2) 0.0199(10) Uani 1 1 d . U . . .
C61 C 0.5969(3) 0.2297(3) 0.3464(2) 0.0198(11) Uani 1 1 d . U . . .
H61 H 0.5842 0.2784 0.3615 0.024 Uiso 1 1 calc R . . . .
C62 C 0.6404(4) 0.2550(3) 0.2589(2) 0.0284(12) Uani 1 1 d . U . . .
C63 C 0.6539(4) 0.0119(3) 0.2745(2) 0.0244(11) Uani 1 1 d . U . . .
C64 C 0.4284(3) 0.2144(3) 0.4265(2) 0.0163(10) Uani 1 1 d . U . . .
C65 C 0.3633(3) 0.1472(3) 0.4036(2) 0.0165(10) Uani 1 1 d . U . . .
H65 H 0.3873 0.1032 0.3998 0.020 Uiso 1 1 calc R . . . .
C66 C 0.2651(3) 0.1438(3) 0.3865(2) 0.0189(10) Uani 1 1 d . U . . .
C67 C 0.2273(3) 0.2064(3) 0.3904(2) 0.0221(11) Uani 1 1 d . U . . .
H67 H 0.1599 0.2036 0.3785 0.027 Uiso 1 1 calc R . . . .
C68 C 0.2898(3) 0.2732(3) 0.4120(2) 0.0228(11) Uani 1 1 d . U . . .
C69 C 0.3883(3) 0.2763(3) 0.4290(2) 0.0185(10) Uani 1 1 d . U . . .
H69 H 0.4301 0.3226 0.4430 0.022 Uiso 1 1 calc R . . . .
C70 C 0.2510(4) 0.3415(3) 0.4158(3) 0.0340(13) Uani 1 1 d . U . . .
C71 C 0.1953(3) 0.0717(3) 0.3634(2) 0.0226(11) Uani 1 1 d . U . . .
C72 C 0.6013(3) 0.3001(3) 0.4841(2) 0.0161(9) Uani 1 1 d . U . . .
C73 C 0.6916(3) 0.3326(3) 0.4780(2) 0.0181(10) Uani 1 1 d . U . . .
H73 H 0.7231 0.3063 0.4468 0.022 Uiso 1 1 calc R . . . .
C74 C 0.7378(3) 0.4027(3) 0.5163(2) 0.0204(11) Uani 1 1 d . U . . .
C75 C 0.6947(4) 0.4434(3) 0.5625(2) 0.0247(11) Uani 1 1 d . U . . .
H75 H 0.7249 0.4916 0.5877 0.030 Uiso 1 1 calc R . . . .
C76 C 0.6057(4) 0.4113(3) 0.5706(2) 0.0261(12) Uani 1 1 d . U . . .
C77 C 0.5608(3) 0.3415(3) 0.5330(2) 0.0213(11) Uani 1 1 d . U . . .
H77 H 0.5008 0.3208 0.5404 0.026 Uiso 1 1 calc R . . . .
C78 C 0.8326(4) 0.4349(3) 0.5053(2) 0.0265(11) Uani 1 1 d . U . . .
C79 C 0.5547(4) 0.4523(4) 0.6190(3) 0.0435(15) Uani 1 1 d . U . . .
C80 C 0.5692(3) 0.1676(3) 0.4832(2) 0.0168(10) Uani 1 1 d . U . . .
C81 C 0.6635(3) 0.1515(3) 0.4905(2) 0.0181(10) Uani 1 1 d . U . . .
H81 H 0.7110 0.1671 0.4705 0.022 Uiso 1 1 calc R . . . .
C82 C 0.6897(3) 0.1133(3) 0.5261(2) 0.0194(10) Uani 1 1 d . U . . .
C83 C 0.6229(4) 0.0901(3) 0.5567(2) 0.0214(11) Uani 1 1 d . U . . .
H83 H 0.6405 0.0645 0.5812 0.026 Uiso 1 1 calc R . . . .
C84 C 0.5297(3) 0.1056(3) 0.5502(2) 0.0183(10) Uani 1 1 d . U . . .
C85 C 0.5034(3) 0.1436(2) 0.5146(2) 0.0175(10) Uani 1 1 d . U . . .
H85 H 0.4390 0.1536 0.5116 0.021 Uiso 1 1 calc R . . . .
C86 C 0.7925(4) 0.0985(3) 0.5309(2) 0.0270(12) Uani 1 1 d . U . . .
C87 C 0.4571(4) 0.0826(3) 0.5840(2) 0.0233(11) Uani 1 1 d . U . . .
B1 B 0.5462(4) 0.2166(3) 0.4436(2) 0.0154(11) Uani 1 1 d . U . . .
Ir1 Ir 0.87872(2) 0.77080(2) 0.83567(2) 0.01900(6) Uani 1 1 d . U . . .
P1 P 1.02257(9) 0.66229(7) 0.79676(6) 0.0207(3) Uani 1 1 d . U . . .
O1 O 1.0529(2) 0.72917(19) 0.78021(16) 0.0240(8) Uani 1 1 d . U . . .
O2 O 1.1057(2) 0.6504(2) 0.83679(16) 0.0277(8) Uani 1 1 d . U . . .
O3 O 1.0080(3) 0.59159(19) 0.74020(16) 0.0281(8) Uani 1 1 d . U . . .
N1 N 0.9296(3) 0.6777(2) 0.82896(19) 0.0224(9) Uani 1 1 d . U . . .
C1 C 0.9885(3) 0.7850(3) 0.7899(2) 0.0205(11) Uani 1 1 d . U . . .
C2 C 1.0129(4) 0.8324(3) 0.7651(2) 0.0237(11) Uani 1 1 d . U . . .
H2 H 0.9771 0.8716 0.7719 0.028 Uiso 1 1 calc R . . . .
C3 C 1.0914(3) 0.8317(3) 0.7269(2) 0.0239(11) Uani 1 1 d . U . . .
H3A H 1.1334 0.7962 0.7300 0.029 Uiso 1 1 calc R . . . .
H3B H 1.1324 0.8808 0.7410 0.029 Uiso 1 1 calc R . . . .
C4 C 1.0462(4) 0.8104(3) 0.6622(2) 0.0263(12) Uani 1 1 d . U . . .
H4A H 0.9990 0.7641 0.6502 0.032 Uiso 1 1 calc R . . . .
H4B H 1.0097 0.8489 0.6592 0.032 Uiso 1 1 calc R . . . .
C5 C 1.1197(4) 0.8002(3) 0.6197(2) 0.0331(14) Uani 1 1 d . U . . .
H5A H 1.1559 0.7612 0.6219 0.040 Uiso 1 1 calc R . . . .
H5B H 1.1670 0.8462 0.6311 0.040 Uiso 1 1 calc R . . . .
C6 C 1.0696(4) 0.7795(4) 0.5567(3) 0.0405(15) Uani 1 1 d . U . . .
H6A H 1.1178 0.7691 0.5300 0.061 Uiso 1 1 calc GR . . . .
H6B H 1.0394 0.8202 0.5535 0.061 Uiso 1 1 calc GR . . . .
H6C H 1.0195 0.7358 0.5463 0.061 Uiso 1 1 calc GR . . . .
C7 C 0.7824(4) 0.7936(3) 0.9048(2) 0.0245(11) Uani 1 1 d . U . . .
C8 C 0.8490(4) 0.8588(3) 0.9089(2) 0.0262(11) Uani 1 1 d . U . . .
C9 C 0.8256(4) 0.8756(3) 0.8577(2) 0.0269(12) Uani 1 1 d . U . . .
C10 C 0.7525(4) 0.8165(3) 0.8183(2) 0.0245(11) Uani 1 1 d . U . . .
C11 C 0.7242(3) 0.7675(3) 0.8496(2) 0.0231(11) Uani 1 1 d . U . . .
C12 C 0.6443(4) 0.7018(3) 0.8259(3) 0.0404(16) Uani 1 1 d . U . . .
H12A H 0.6375 0.6813 0.7830 0.061 Uiso 1 1 calc GR . . . .
H12B H 0.5831 0.7166 0.8377 0.061 Uiso 1 1 calc GR . . . .
H12C H 0.6603 0.6648 0.8415 0.061 Uiso 1 1 calc GR . . . .
C13 C 0.7040(4) 0.8087(3) 0.7592(3) 0.0369(14) Uani 1 1 d . U . . .
H13A H 0.7469 0.8363 0.7423 0.055 Uiso 1 1 calc GR . . . .
H13B H 0.6429 0.8279 0.7629 0.055 Uiso 1 1 calc GR . . . .
H13C H 0.6903 0.7568 0.7334 0.055 Uiso 1 1 calc GR . . . .
C14 C 0.8658(5) 0.9438(3) 0.8486(3) 0.0430(16) Uani 1 1 d . U . . .
H14A H 0.9358 0.9568 0.8631 0.064 Uiso 1 1 calc GR . . . .
H14B H 0.8333 0.9839 0.8701 0.064 Uiso 1 1 calc GR . . . .
H14C H 0.8546 0.9353 0.8067 0.064 Uiso 1 1 calc GR . . . .
C15 C 0.9245(4) 0.9052(3) 0.9605(3) 0.0404(15) Uani 1 1 d . U . . .
H15A H 0.9526 0.8738 0.9785 0.061 Uiso 1 1 calc GR . . . .
H15B H 0.8943 0.9408 0.9893 0.061 Uiso 1 1 calc GR . . . .
H15C H 0.9759 0.9313 0.9474 0.061 Uiso 1 1 calc GR . . . .
C16 C 0.7738(4) 0.7631(4) 0.9520(3) 0.0398(15) Uani 1 1 d . U . . .
H16A H 0.7506 0.7101 0.9342 0.060 Uiso 1 1 calc GR . . . .
H16B H 0.7275 0.7865 0.9767 0.060 Uiso 1 1 calc GR . . . .
H16C H 0.8375 0.7729 0.9761 0.060 Uiso 1 1 calc GR . . . .
C17 C 0.9679(4) 0.5903(4) 0.6833(3) 0.0395(15) Uani 1 1 d . U . . .
H17A H 0.9268 0.6286 0.6885 0.047 Uiso 1 1 calc R . . . .
H17B H 0.9265 0.5421 0.6606 0.047 Uiso 1 1 calc R . . . .
C18 C 1.0489(4) 0.6036(3) 0.6501(2) 0.0343(14) Uani 1 1 d . U . . .
H18A H 1.0211 0.5970 0.6101 0.051 Uiso 1 1 calc GR . . . .
H18B H 1.0933 0.5687 0.6485 0.051 Uiso 1 1 calc GR . . . .
H18C H 1.0847 0.6537 0.6701 0.051 Uiso 1 1 calc GR . . . .
C19 C 1.1927(4) 0.6214(3) 0.8163(3) 0.0350(14) Uani 1 1 d . U . . .
H19A H 1.2014 0.6267 0.7786 0.042 Uiso 1 1 calc R . . . .
H19B H 1.1854 0.5687 0.8103 0.042 Uiso 1 1 calc R . . . .
C20 C 1.2794(4) 0.6640(3) 0.8622(3) 0.0342(14) Uani 1 1 d . U . . .
H20A H 1.3379 0.6445 0.8499 0.051 Uiso 1 1 calc GR . . . .
H20B H 1.2693 0.6595 0.8996 0.051 Uiso 1 1 calc GR . . . .
H20C H 1.2874 0.7158 0.8668 0.051 Uiso 1 1 calc GR . . . .
C21 C 0.8848(4) 0.6260(3) 0.8525(2) 0.0252(11) Uani 1 1 d . U . . .
C22 C 0.8080(4) 0.5702(3) 0.8178(3) 0.0317(13) Uani 1 1 d . U . . .
C23 C 0.7637(4) 0.5229(3) 0.8428(3) 0.0395(14) Uani 1 1 d . U . . .
H23 H 0.7108 0.4851 0.8204 0.047 Uiso 1 1 calc R . . . .
C24 C 0.7967(5) 0.5310(4) 0.8994(3) 0.0443(15) Uani 1 1 d . U . . .
H24 H 0.7659 0.4985 0.9155 0.053 Uiso 1 1 calc R . . . .
C25 C 0.8737(5) 0.5853(3) 0.9337(3) 0.0405(15) Uani 1 1 d . U . . .
H25 H 0.8962 0.5890 0.9724 0.049 Uiso 1 1 calc R . . . .
C26 C 0.9182(4) 0.6350(3) 0.9109(2) 0.0288(12) Uani 1 1 d . U . . .
C27 C 0.7724(4) 0.5599(3) 0.7553(3) 0.0394(15) Uani 1 1 d . U . . .
H27A H 0.7760 0.6079 0.7517 0.059 Uiso 1 1 calc GR . . . .
H27B H 0.7048 0.5342 0.7442 0.059 Uiso 1 1 calc GR . . . .
H27C H 0.8131 0.5309 0.7294 0.059 Uiso 1 1 calc GR . . . .
C119 C 0.9982(4) 0.6959(3) 0.9493(3) 0.0360(14) Uani 1 1 d . U . . .
H11A H 1.0613 0.6826 0.9402 0.054 Uiso 1 1 calc GR . . . .
H11B H 0.9945 0.7041 0.9906 0.054 Uiso 1 1 calc GR . . . .
H11C H 0.9911 0.7409 0.9423 0.054 Uiso 1 1 calc GR . . . .
Ir2 Ir 0.13797(2) 0.24074(2) 0.66238(2) 0.01899(6) Uani 1 1 d . U . . .
P2 P 0.01920(9) 0.36345(7) 0.71536(6) 0.0210(3) Uani 1 1 d . U . . .
O4 O -0.0340(2) 0.29133(19) 0.71606(16) 0.0255(8) Uani 1 1 d . U . . .
O6 O 0.0458(2) 0.42426(19) 0.77728(15) 0.0246(8) Uani 1 1 d . U . . .
O010 O -0.0550(2) 0.3941(2) 0.68261(16) 0.0270(8) Uani 1 1 d . U . . .
N2 N 0.1168(3) 0.3465(2) 0.68810(19) 0.0203(9) Uani 1 1 d . U . . .
C28 C 0.0129(3) 0.2251(3) 0.6952(2) 0.0204(11) Uani 1 1 d . U . . .
C29 C -0.0383(4) 0.1679(3) 0.7012(2) 0.0275(12) Uani 1 1 d . U . . .
H29 H -0.0145 0.1229 0.6875 0.033 Uiso 1 1 calc R . . . .
C30 C -0.1310(4) 0.1674(3) 0.7277(3) 0.0322(13) Uani 1 1 d . U . . .
H30A H -0.1732 0.1190 0.7073 0.039 Uiso 1 1 calc R . . . .
H30B H -0.1660 0.2048 0.7210 0.039 Uiso 1 1 calc R . . . .
C31 C -0.1137(4) 0.1828(3) 0.7936(3) 0.0345(13) Uani 1 1 d . U . . .
H31A H -0.0720 0.2314 0.8138 0.041 Uiso 1 1 calc R . . . .
H31B H -0.1769 0.1852 0.8082 0.041 Uiso 1 1 calc R . . . .
C32 C -0.0665(4) 0.1265(3) 0.8098(3) 0.0370(14) Uani 1 1 d . U . . .
H32A H 0.0001 0.1279 0.7996 0.044 Uiso 1 1 calc R . . . .
H32B H -0.1041 0.0770 0.7867 0.044 Uiso 1 1 calc R . . . .
C33 C -0.0615(5) 0.1405(4) 0.8749(3) 0.0468(16) Uani 1 1 d . U . . .
H33A H -0.0313 0.1027 0.8837 0.070 Uiso 1 1 calc GR . . . .
H33B H -0.1274 0.1388 0.8850 0.070 Uiso 1 1 calc GR . . . .
H33C H -0.0226 0.1889 0.8979 0.070 Uiso 1 1 calc GR . . . .
C34 C 0.2292(4) 0.2130(3) 0.5918(2) 0.0240(11) Uani 1 1 d . U . . .
C35 C 0.2923(3) 0.2376(3) 0.6461(2) 0.0218(11) Uani 1 1 d . U . . .
C36 C 0.2603(4) 0.1899(3) 0.6773(2) 0.0222(11) Uani 1 1 d . U . . .
C37 C 0.1820(4) 0.1329(3) 0.6393(2) 0.0226(11) Uani 1 1 d . U . . .
C38 C 0.1593(4) 0.1492(3) 0.5883(2) 0.0222(11) Uani 1 1 d . U . . .
C39 C 0.0827(4) 0.1044(3) 0.5367(2) 0.0294(13) Uani 1 1 d . U . . .
H39A H 0.0306 0.0788 0.5497 0.044 Uiso 1 1 calc GR . . . .
H39B H 0.1117 0.0684 0.5075 0.044 Uiso 1 1 calc GR . . . .
H39C H 0.0559 0.1368 0.5192 0.044 Uiso 1 1 calc GR . . . .
C40 C 0.1400(4) 0.0665(3) 0.6503(2) 0.0298(13) Uani 1 1 d . U . . .
H40A H 0.1374 0.0797 0.6923 0.045 Uiso 1 1 calc GR . . . .
H40B H 0.1809 0.0289 0.6376 0.045 Uiso 1 1 calc GR . . . .
H40C H 0.0742 0.0474 0.6282 0.045 Uiso 1 1 calc GR . . . .
C41 C 0.3082(4) 0.1965(3) 0.7366(2) 0.0289(13) Uani 1 1 d . U . . .
H41A H 0.3282 0.2484 0.7615 0.043 Uiso 1 1 calc GR . . . .
H41B H 0.3654 0.1724 0.7323 0.043 Uiso 1 1 calc GR . . . .
H41C H 0.2621 0.1730 0.7547 0.043 Uiso 1 1 calc GR . . . .
C42 C 0.3773(4) 0.2995(3) 0.6663(3) 0.0315(13) Uani 1 1 d . U . . .
H42A H 0.3620 0.3379 0.6522 0.047 Uiso 1 1 calc GR . . . .
H42B H 0.4346 0.2812 0.6507 0.047 Uiso 1 1 calc GR . . . .
H42C H 0.3907 0.3196 0.7093 0.047 Uiso 1 1 calc GR . . . .
C43 C 0.2358(4) 0.2439(3) 0.5447(2) 0.0312(13) Uani 1 1 d . U . . .
H43A H 0.1708 0.2363 0.5226 0.047 Uiso 1 1 calc GR . . . .
H43B H 0.2789 0.2191 0.5182 0.047 Uiso 1 1 calc GR . . . .
H43C H 0.2619 0.2965 0.5626 0.047 Uiso 1 1 calc GR . . . .
C44 C -0.1192(4) 0.3452(3) 0.6286(3) 0.0340(14) Uani 1 1 d . U . . .
H44A H -0.0924 0.2997 0.6111 0.041 Uiso 1 1 calc R . . . .
H44B H -0.1231 0.3696 0.5998 0.041 Uiso 1 1 calc R . . . .
C45 C -0.2200(4) 0.3265(4) 0.6425(3) 0.0392(15) Uani 1 1 d . U . . .
H45A H -0.2649 0.2995 0.6059 0.059 Uiso 1 1 calc GR . . . .
H45B H -0.2428 0.3719 0.6642 0.059 Uiso 1 1 calc GR . . . .
H45C H -0.2173 0.2962 0.6664 0.059 Uiso 1 1 calc GR . . . .
C46 C -0.0278(4) 0.4476(3) 0.8164(2) 0.0312(13) Uani 1 1 d . U . . .
H46A H -0.0926 0.4381 0.7925 0.037 Uiso 1 1 calc R . . . .
H46B H -0.0106 0.5009 0.8396 0.037 Uiso 1 1 calc R . . . .
C47 C -0.0312(4) 0.4063(3) 0.8564(3) 0.0375(15) Uani 1 1 d . U . . .
H47A H -0.0545 0.3541 0.8334 0.056 Uiso 1 1 calc GR . . . .
H47B H -0.0755 0.4248 0.8844 0.056 Uiso 1 1 calc GR . . . .
H47C H 0.0341 0.4128 0.8777 0.056 Uiso 1 1 calc GR . . . .
C48 C 0.1890(4) 0.4057(3) 0.6884(2) 0.0246(11) Uani 1 1 d . U . . .
C49 C 0.2626(4) 0.4381(3) 0.7372(2) 0.0268(12) Uani 1 1 d . U . . .
C50 C 0.3346(4) 0.4942(3) 0.7370(3) 0.0354(13) Uani 1 1 d . U . . .
H50 H 0.3858 0.5163 0.7692 0.043 Uiso 1 1 calc R . . . .
C51 C 0.3317(4) 0.5177(3) 0.6903(3) 0.0386(14) Uani 1 1 d . U . . .
H51 H 0.3799 0.5566 0.6912 0.046 Uiso 1 1 calc R . . . .
C52 C 0.2592(4) 0.4851(3) 0.6425(3) 0.0350(13) Uani 1 1 d . U . . .
H52 H 0.2588 0.5009 0.6103 0.042 Uiso 1 1 calc R . . . .
C53 C 0.1862(4) 0.4290(3) 0.6409(3) 0.0290(12) Uani 1 1 d . U . . .
C54 C 0.1065(4) 0.3951(3) 0.5885(3) 0.0369(14) Uani 1 1 d . U . . .
H54A H 0.0854 0.3434 0.5820 0.055 Uiso 1 1 calc GR . . . .
H54B H 0.1311 0.3990 0.5537 0.055 Uiso 1 1 calc GR . . . .
H54C H 0.0512 0.4211 0.5958 0.055 Uiso 1 1 calc GR . . . .
C55 C 0.2695(4) 0.4128(3) 0.7874(2) 0.0348(13) Uani 1 1 d . U . . .
H55A H 0.2275 0.4369 0.8151 0.052 Uiso 1 1 calc GR . . . .
H55B H 0.3370 0.4255 0.8073 0.052 Uiso 1 1 calc GR . . . .
H55C H 0.2486 0.3596 0.7730 0.052 Uiso 1 1 calc GR . . . .
F3AA F 0.8940(3) 0.3879(3) 0.4918(3) 0.0513(16) Uani 0.852(10) 1 d . U P A 1
F4AA F 0.8226(4) 0.4590(4) 0.4623(3) 0.063(2) Uani 0.852(10) 1 d . U P A 1
F5AA F 0.8803(4) 0.4916(3) 0.5517(2) 0.071(2) Uani 0.852(10) 1 d . U P A 1
F6AA F 0.8495(3) 0.1472(4) 1.0002(3) 0.0628(18) Uani 0.872(7) 1 d . U P B 1
F7AA F 0.8420(3) 0.1390(4) 1.0823(2) 0.074(2) Uani 0.872(7) 1 d . U P B 1
F8AA F 0.8016(4) 0.0455(3) 1.0049(4) 0.088(2) Uani 0.872(7) 1 d . U P B 1
F1 F 0.5890(3) 0.52417(18) 0.64296(16) 0.0542(10) Uani 1 1 d . U . . .
F2 F 0.5615(3) 0.4282(2) 0.66436(17) 0.0605(11) Uani 1 1 d . U . . .
F3 F 0.4595(3) 0.4435(3) 0.6021(2) 0.0903(17) Uani 1 1 d . U . . .
F5AB F 0.8491(15) 0.5060(13) 0.5181(14) 0.034(5) Uani 0.148(10) 1 d . U P A 2
F4AB F 0.840(2) 0.4151(17) 0.4471(11) 0.039(6) Uani 0.148(10) 1 d . U P A 2
F3AB F 0.9069(18) 0.4185(19) 0.5254(15) 0.039(6) Uani 0.148(10) 1 d . U P A 2
F6AB F 0.852(2) 0.1772(16) 1.0484(19) 0.052(6) Uani 0.128(7) 1 d . U P B 2
F7AB F 0.813(2) 0.0644(18) 1.0476(14) 0.034(6) Uani 0.128(7) 1 d . U P B 2
F8AB F 0.818(2) 0.085(2) 0.9766(14) 0.047(6) Uani 0.128(7) 1 d . U P B 2

loop_
_atom_site_aniso_label
_atom_site_aniso_U_11
_atom_site_aniso_U_22
_atom_site_aniso_U_33
_atom_site_aniso_U_23
_atom_site_aniso_U_13
_atom_site_aniso_U_12
F25 0.0363(19) 0.0339(18) 0.059(3) 0.0224(17) 0.0054(17) -0.0088(15)
F26 0.0247(16) 0.053(2) 0.044(2) 0.0260(18) -0.0081(14) -0.0063(15)
F27 0.0308(18) 0.054(2) 0.045(2) 0.0009(18) 0.0172(16) -0.0106(16)
F28 0.045(2) 0.037(2) 0.072(3) -0.0098(19) 0.006(2) 0.0122(17)
F29 0.058(2) 0.083(3) 0.041(2) 0.014(2) 0.0235(19) 0.031(2)
F30 0.0300(18) 0.056(2) 0.051(2) -0.0029(19) -0.0023(16) 0.0175(16)
F31 0.059(2) 0.052(2) 0.043(2) 0.0042(18) 0.0327(19) 0.0017(18)
F32 0.084(3) 0.086(3) 0.098(3) 0.077(3) 0.065(3) 0.055(2)
F33 0.044(2) 0.092(3) 0.048(2) 0.038(2) 0.0025(18) -0.025(2)
F37 0.0220(17) 0.044(2) 0.081(3) 0.002(2) 0.0107(17) 0.0083(15)
F38 0.064(2) 0.052(2) 0.033(2) -0.0089(18) 0.0086(18) 0.0081(19)
F39 0.047(2) 0.0320(18) 0.054(2) 0.0039(17) 0.0258(18) 0.0079(16)
F40 0.0397(19) 0.057(2) 0.046(2) 0.0273(19) -0.0076(16) -0.0122(17)
F41 0.058(2) 0.096(3) 0.069(3) 0.064(3) 0.028(2) 0.037(2)
F42 0.072(3) 0.073(3) 0.027(2) 0.0223(19) 0.0066(18) -0.018(2)
F43 0.0298(17) 0.0248(16) 0.044(2) 0.0140(15) 0.0000(15) 0.0022(13)
F44 0.0264(17) 0.0308(18) 0.052(2) 0.0011(16) -0.0104(15) -0.0018(14)
F45 0.090(3) 0.040(2) 0.055(3) 0.0080(19) 0.049(2) -0.010(2)
F46 0.0331(18) 0.0288(18) 0.077(3) 0.0237(18) -0.0113(17) 0.0009(15)
F47 0.0377(19) 0.045(2) 0.037(2) 0.0132(16) -0.0110(15) 0.0119(16)
F48 0.055(2) 0.058(2) 0.051(2) 0.026(2) 0.0298(19) 0.0363(19)
C88 0.009(2) 0.028(2) 0.020(3) 0.006(2) 0.0029(18) 0.0022(19)
C89 0.009(2) 0.031(3) 0.023(3) 0.008(2) 0.0009(19) -0.002(2)
C90 0.010(2) 0.035(3) 0.023(3) 0.001(2) 0.003(2) -0.001(2)
C91 0.011(2) 0.049(3) 0.023(3) 0.011(2) 0.007(2) 0.000(2)
C92 0.015(2) 0.043(3) 0.019(3) 0.009(2) 0.000(2) 0.001(2)
C93 0.016(2) 0.032(3) 0.021(3) 0.007(2) 0.000(2) -0.002(2)
C94 0.028(3) 0.051(3) 0.024(3) 0.018(3) 0.004(2) 0.002(2)
C95 0.020(3) 0.041(3) 0.033(3) 0.001(2) 0.010(2) 0.001(2)
C96 0.018(2) 0.023(3) 0.016(3) 0.005(2) 0.0032(18) 0.0040(19)
C97 0.017(2) 0.023(3) 0.022(3) 0.008(2) 0.0005(19) 0.0014(19)
C98 0.021(2) 0.022(3) 0.026(3) 0.007(2) 0.0008(19) 0.0059(19)
C99 0.028(3) 0.025(3) 0.027(3) 0.011(2) 0.002(2) 0.008(2)
C100 0.027(2) 0.023(3) 0.016(3) 0.005(2) 0.004(2) 0.005(2)
C101 0.015(2) 0.023(3) 0.016(3) 0.003(2) 0.0019(19) 0.005(2)
C102 0.035(3) 0.029(3) 0.026(3) 0.013(2) 0.011(2) 0.007(2)
C103 0.024(3) 0.037(3) 0.044(3) 0.020(3) 0.003(2) 0.008(2)
C104 0.015(2) 0.024(2) 0.017(3) 0.008(2) -0.0008(18) -0.0011(18)
C105 0.014(2) 0.031(3) 0.019(3) 0.010(2) -0.0007(19) 0.0017(19)
C106 0.021(2) 0.033(3) 0.021(3) 0.007(2) -0.002(2) 0.003(2)
C107 0.026(2) 0.028(3) 0.022(3) 0.008(2) -0.001(2) 0.004(2)
C108 0.020(2) 0.026(2) 0.021(3) 0.011(2) 0.0016(19) 0.0018(19)
C109 0.021(2) 0.025(2) 0.021(3) 0.012(2) 0.003(2) 0.0057(19)
C110 0.030(3) 0.040(3) 0.034(3) -0.003(2) 0.003(2) 0.006(2)
C111 0.026(3) 0.029(3) 0.026(3) 0.012(2) 0.003(2) 0.000(2)
C112 0.015(2) 0.023(2) 0.015(3) 0.007(2) 0.0034(18) 0.0019(18)
C113 0.021(2) 0.024(2) 0.013(3) 0.005(2) 0.0025(19) 0.0017(19)
C114 0.020(2) 0.028(2) 0.015(3) 0.007(2) 0.0041(19) 0.0071(19)
C115 0.018(2) 0.029(2) 0.015(3) 0.004(2) 0.002(2) 0.0023(19)
C116 0.019(2) 0.022(2) 0.011(3) 0.0024(19) 0.0075(18) 0.0023(18)
C117 0.015(2) 0.025(2) 0.019(3) 0.007(2) 0.0051(19) 0.0053(18)
C118 0.023(2) 0.029(3) 0.026(3) 0.008(2) 0.006(2) 0.000(2)
C120 0.021(2) 0.029(3) 0.029(3) 0.010(2) -0.001(2) 0.002(2)
B2 0.013(2) 0.025(3) 0.015(3) 0.007(2) -0.0001(19) 0.002(2)
F0AA 0.0242(15) 0.0320(17) 0.051(2) 0.0160(16) 0.0075(14) 0.0104(13)
F1AA 0.0427(19) 0.0381(19) 0.032(2) -0.0071(16) 0.0014(15) 0.0120(16)
F2AA 0.081(3) 0.0224(17) 0.056(2) 0.0162(17) 0.050(2) 0.0159(17)
F4 0.079(3) 0.047(2) 0.032(2) 0.0255(17) 0.0277(18) 0.0148(19)
F5 0.0363(18) 0.0371(18) 0.051(2) 0.0284(17) -0.0012(16) -0.0096(15)
F6 0.0332(17) 0.053(2) 0.042(2) 0.0327(18) 0.0007(15) 0.0100(15)
F7 0.0262(17) 0.057(2) 0.035(2) 0.0150(17) 0.0103(14) 0.0183(16)
F8 0.0204(16) 0.047(2) 0.053(2) 0.0128(18) -0.0053(15) 0.0035(14)
F9 0.0359(19) 0.076(3) 0.074(3) 0.059(2) 0.0186(18) 0.0274(18)
F10 0.0446(19) 0.0309(17) 0.044(2) 0.0228(16) 0.0261(16) 0.0129(15)
F11 0.0410(18) 0.0328(17) 0.0251(18) 0.0046(14) 0.0180(14) 0.0039(14)
F12 0.0224(15) 0.048(2) 0.037(2) 0.0193(16) 0.0104(14) -0.0003(14)
F13 0.0270(16) 0.0250(16) 0.036(2) 0.0098(14) -0.0017(14) -0.0029(13)
F14 0.0302(17) 0.0371(18) 0.0224(17) 0.0042(14) -0.0078(13) -0.0013(14)
F15 0.0290(17) 0.0396(19) 0.036(2) 0.0023(16) 0.0169(15) -0.0085(14)
F16 0.050(2) 0.0292(18) 0.070(3) -0.0005(18) -0.0216(19) 0.0137(16)
F17 0.086(3) 0.054(2) 0.065(3) 0.036(2) 0.016(2) 0.033(2)
F18 0.0278(18) 0.041(2) 0.107(4) 0.023(2) 0.0120(19) 0.0163(16)
C56 0.008(2) 0.022(2) 0.015(2) 0.0068(19) -0.0023(17) -0.0020(18)
C57 0.010(2) 0.021(2) 0.016(2) 0.0052(19) 0.0017(18) -0.0020(18)
C58 0.011(2) 0.022(2) 0.017(2) 0.0034(19) 0.0022(18) -0.0014(18)
C59 0.013(2) 0.029(2) 0.013(3) 0.005(2) 0.0051(19) -0.0027(19)
C60 0.014(2) 0.024(2) 0.021(3) 0.009(2) 0.0016(19) -0.0027(19)
C61 0.013(2) 0.024(3) 0.022(3) 0.009(2) -0.0017(19) 0.001(2)
C62 0.027(3) 0.031(3) 0.028(3) 0.014(2) 0.004(2) 0.002(2)
C63 0.024(2) 0.023(2) 0.023(3) 0.003(2) 0.012(2) 0.002(2)
C64 0.018(2) 0.022(2) 0.007(2) 0.0028(19) 0.0053(17) 0.0023(18)
C65 0.018(2) 0.021(2) 0.009(2) 0.003(2) 0.0044(18) 0.0029(18)
C66 0.018(2) 0.025(2) 0.010(3) 0.003(2) 0.0038(18) -0.0013(18)
C67 0.014(2) 0.031(3) 0.020(3) 0.007(2) 0.001(2) 0.0041(19)
C68 0.019(2) 0.029(2) 0.018(3) 0.007(2) -0.0004(19) 0.0043(19)
C69 0.015(2) 0.020(2) 0.017(3) 0.005(2) -0.0011(19) 0.0013(18)
C70 0.025(3) 0.033(3) 0.039(3) 0.009(2) -0.005(2) 0.007(2)
C71 0.018(2) 0.031(3) 0.017(3) 0.007(2) 0.0024(19) 0.0008(19)
C72 0.0161(9) 0.0161(9) 0.0161(9) 0.0060(4) 0.00245(17) 0.00280(19)
C73 0.016(2) 0.022(2) 0.017(3) 0.007(2) 0.0030(19) 0.0054(18)
C74 0.018(2) 0.020(2) 0.022(3) 0.008(2) -0.0025(18) 0.0000(18)
C75 0.025(2) 0.023(3) 0.022(3) 0.007(2) -0.004(2) 0.003(2)
C76 0.025(2) 0.025(3) 0.023(3) 0.003(2) 0.002(2) 0.005(2)
C77 0.015(2) 0.027(3) 0.019(3) 0.005(2) 0.0020(19) 0.0029(19)
C78 0.024(2) 0.028(3) 0.025(3) 0.010(2) 0.001(2) -0.002(2)
C79 0.032(3) 0.045(3) 0.035(3) -0.008(3) 0.008(2) 0.004(2)
C80 0.018(2) 0.016(2) 0.016(3) 0.005(2) 0.0037(18) 0.0009(18)
C81 0.018(2) 0.020(2) 0.015(3) 0.005(2) 0.0054(19) 0.0018(19)
C82 0.020(2) 0.024(3) 0.016(3) 0.007(2) 0.0054(18) 0.0066(19)
C83 0.026(2) 0.021(3) 0.018(3) 0.007(2) 0.007(2) 0.007(2)
C84 0.022(2) 0.015(2) 0.016(3) 0.003(2) 0.0062(19) 0.0022(19)
C85 0.019(2) 0.014(2) 0.017(3) 0.002(2) 0.0055(19) 0.0034(19)
C86 0.023(2) 0.035(3) 0.028(3) 0.015(2) 0.010(2) 0.011(2)
C87 0.027(2) 0.024(3) 0.020(3) 0.008(2) 0.012(2) 0.006(2)
B1 0.014(2) 0.017(2) 0.013(3) 0.002(2) 0.0041(19) 0.0031(19)
Ir1 0.01726(11) 0.02291(11) 0.01825(12) 0.00646(9) 0.00801(8) 0.00784(8)
P1 0.0203(7) 0.0240(7) 0.0206(8) 0.0087(6) 0.0087(6) 0.0079(6)
O1 0.0227(18) 0.0262(18) 0.028(2) 0.0111(16) 0.0129(16) 0.0109(15)
O2 0.0239(18) 0.037(2) 0.026(2) 0.0127(18) 0.0074(15) 0.0159(16)
O3 0.034(2) 0.0273(19) 0.021(2) 0.0056(16) 0.0080(16) 0.0076(16)
N1 0.019(2) 0.029(2) 0.022(2) 0.0103(19) 0.0052(17) 0.0112(17)
C1 0.020(2) 0.018(2) 0.022(3) 0.002(2) 0.007(2) 0.0074(19)
C2 0.020(2) 0.023(3) 0.029(3) 0.008(2) 0.008(2) 0.007(2)
C3 0.018(2) 0.027(3) 0.029(3) 0.012(2) 0.007(2) 0.003(2)
C4 0.017(2) 0.032(3) 0.032(3) 0.015(2) 0.005(2) 0.001(2)
C5 0.021(3) 0.053(4) 0.027(3) 0.017(3) 0.005(2) 0.005(3)
C6 0.032(3) 0.062(4) 0.031(3) 0.023(3) 0.005(3) 0.002(3)
C7 0.021(2) 0.036(3) 0.025(3) 0.014(2) 0.013(2) 0.016(2)
C8 0.023(2) 0.031(3) 0.025(3) 0.005(2) 0.014(2) 0.015(2)
C9 0.024(3) 0.030(3) 0.033(3) 0.012(2) 0.014(2) 0.015(2)
C10 0.022(2) 0.035(3) 0.025(3) 0.015(2) 0.011(2) 0.016(2)
C11 0.017(2) 0.028(3) 0.028(3) 0.010(2) 0.0097(19) 0.0116(19)
C12 0.020(3) 0.038(3) 0.067(5) 0.022(3) 0.009(3) 0.009(2)
C13 0.036(3) 0.052(4) 0.027(3) 0.015(3) 0.009(2) 0.019(3)
C14 0.045(4) 0.032(3) 0.061(5) 0.020(3) 0.029(3) 0.015(3)
C15 0.034(3) 0.043(3) 0.034(3) -0.001(3) 0.001(3) 0.016(3)
C16 0.039(3) 0.062(4) 0.035(4) 0.027(3) 0.022(3) 0.028(3)
C17 0.031(3) 0.053(4) 0.028(3) 0.008(3) 0.002(2) 0.003(3)
C18 0.034(3) 0.044(4) 0.022(3) 0.008(3) 0.009(2) 0.009(3)
C19 0.027(3) 0.044(3) 0.036(4) 0.013(3) 0.008(2) 0.017(2)
C20 0.026(3) 0.050(4) 0.033(3) 0.022(3) 0.007(2) 0.007(3)
C21 0.020(2) 0.028(3) 0.033(3) 0.012(2) 0.016(2) 0.012(2)
C22 0.023(3) 0.029(3) 0.046(3) 0.013(2) 0.014(2) 0.010(2)
C23 0.029(3) 0.032(3) 0.063(4) 0.019(3) 0.021(3) 0.010(2)
C24 0.045(3) 0.043(3) 0.063(4) 0.032(3) 0.031(3) 0.020(3)
C25 0.048(3) 0.046(3) 0.044(4) 0.027(3) 0.031(3) 0.024(3)
C26 0.029(3) 0.040(3) 0.031(3) 0.020(2) 0.020(2) 0.022(2)
C27 0.025(3) 0.037(3) 0.051(4) 0.010(3) 0.009(3) 0.000(3)
C119 0.039(3) 0.046(3) 0.031(3) 0.017(3) 0.013(2) 0.021(3)
Ir2 0.01788(11) 0.02380(12) 0.01482(12) 0.00423(9) 0.00392(8) 0.00943(9)
P2 0.0188(6) 0.0232(7) 0.0233(8) 0.0091(6) 0.0065(5) 0.0081(5)
O4 0.0227(18) 0.0286(19) 0.031(2) 0.0132(17) 0.0103(16) 0.0125(15)
O6 0.0218(18) 0.0272(19) 0.021(2) 0.0024(15) 0.0082(15) 0.0084(15)
O010 0.0206(18) 0.034(2) 0.029(2) 0.0145(17) 0.0029(15) 0.0079(15)
N2 0.019(2) 0.017(2) 0.024(2) 0.0055(18) 0.0054(17) 0.0079(16)
C28 0.019(2) 0.018(2) 0.019(3) 0.000(2) 0.002(2) 0.0059(18)
C29 0.025(3) 0.020(3) 0.036(3) 0.005(2) 0.006(2) 0.009(2)
C30 0.020(3) 0.029(3) 0.045(3) 0.011(3) 0.007(2) 0.002(2)
C31 0.024(3) 0.030(3) 0.047(3) 0.010(3) 0.013(2) 0.001(2)
C32 0.023(3) 0.038(3) 0.047(4) 0.015(3) 0.002(2) -0.005(2)
C33 0.038(4) 0.053(4) 0.050(4) 0.020(3) 0.012(3) 0.002(3)
C34 0.024(2) 0.028(3) 0.022(3) 0.007(2) 0.0091(19) 0.016(2)
C35 0.017(2) 0.023(2) 0.025(3) 0.004(2) 0.0048(19) 0.0117(19)
C36 0.022(2) 0.027(3) 0.019(3) 0.006(2) 0.0067(19) 0.015(2)
C37 0.023(2) 0.022(2) 0.022(3) 0.003(2) 0.007(2) 0.0118(19)
C38 0.023(2) 0.026(2) 0.017(2) 0.003(2) 0.0063(19) 0.016(2)
C39 0.029(3) 0.033(3) 0.019(3) 0.000(2) -0.003(2) 0.013(2)
C40 0.030(3) 0.033(3) 0.028(3) 0.010(3) 0.008(2) 0.013(2)
C41 0.027(3) 0.037(3) 0.023(3) 0.009(2) 0.001(2) 0.014(2)
C42 0.020(3) 0.035(3) 0.035(3) 0.006(3) 0.007(2) 0.008(2)
C43 0.034(3) 0.037(3) 0.026(3) 0.009(3) 0.013(2) 0.017(3)
C44 0.028(3) 0.045(3) 0.028(3) 0.014(3) 0.001(2) 0.002(2)
C45 0.026(3) 0.054(4) 0.037(4) 0.019(3) 0.001(3) 0.000(3)
C46 0.028(3) 0.039(3) 0.026(3) 0.006(3) 0.012(2) 0.014(2)
C47 0.046(4) 0.033(3) 0.035(4) 0.008(3) 0.020(3) 0.013(3)
C48 0.024(2) 0.021(2) 0.033(3) 0.010(2) 0.015(2) 0.013(2)
C49 0.020(2) 0.025(3) 0.031(3) 0.003(2) 0.009(2) 0.009(2)
C50 0.026(3) 0.029(3) 0.047(4) 0.008(3) 0.012(2) 0.006(2)
C51 0.028(3) 0.033(3) 0.058(4) 0.016(3) 0.019(3) 0.010(2)
C52 0.030(3) 0.036(3) 0.051(4) 0.026(3) 0.019(2) 0.016(2)
C53 0.027(3) 0.032(3) 0.038(3) 0.017(2) 0.015(2) 0.018(2)
C54 0.037(3) 0.053(4) 0.035(3) 0.027(3) 0.015(2) 0.017(3)
C55 0.030(3) 0.040(3) 0.027(3) 0.004(3) 0.002(2) 0.005(3)
F3AA 0.025(2) 0.044(3) 0.089(5) 0.027(3) 0.021(3) 0.002(2)
F4AA 0.040(3) 0.104(5) 0.078(4) 0.073(4) 0.013(3) 0.009(3)
F5AA 0.051(3) 0.075(4) 0.042(3) -0.017(3) 0.012(2) -0.044(3)
F6AA 0.021(2) 0.115(5) 0.089(4) 0.075(4) 0.018(2) 0.023(3)
F7AA 0.028(2) 0.144(5) 0.042(3) 0.024(3) -0.0120(19) 0.026(3)
F8AA 0.035(3) 0.044(3) 0.161(7) 0.008(3) 0.002(4) 0.022(2)
F1 0.070(3) 0.0315(19) 0.044(2) -0.0090(17) 0.022(2) 0.0081(17)
F2 0.074(3) 0.052(2) 0.042(2) -0.0012(18) 0.036(2) -0.003(2)
F3 0.037(2) 0.110(4) 0.068(3) -0.039(3) 0.008(2) 0.026(2)
F5AB 0.018(9) 0.032(6) 0.049(12) 0.017(5) 0.001(8) -0.005(5)
F4AB 0.028(11) 0.049(11) 0.032(6) 0.015(6) 0.003(5) -0.018(8)
F3AB 0.026(6) 0.054(13) 0.046(12) 0.031(10) 0.004(6) 0.005(7)
F6AB 0.030(9) 0.042(7) 0.083(14) 0.023(7) 0.005(8) 0.007(6)
F7AB 0.026(11) 0.046(10) 0.045(12) 0.027(10) 0.019(9) 0.025(9)
F8AB 0.046(12) 0.063(12) 0.051(7) 0.032(6) 0.018(7) 0.032(9)

loop_
_atom_type_symbol
_atom_type_description
_atom_type_scat_dispersion_real
_atom_type_scat_dispersion_imag
_atom_type_scat_source
C C 0.0033 0.0016 'International Tables Vol C Tables 4.2.6.8 and 6.1.1.4'
H H 0.0000 0.0000 'International Tables Vol C Tables 4.2.6.8 and 6.1.1.4'
B B 0.0013 0.0007 'International Tables Vol C Tables 4.2.6.8 and 6.1.1.4'
F F 0.0171 0.0103 'International Tables Vol C Tables 4.2.6.8 and 6.1.1.4'
Ir Ir -1.4442 7.9887 'International Tables Vol C Tables 4.2.6.8 and 6.1.1.4'
N N 0.0061 0.0033 'International Tables Vol C Tables 4.2.6.8 and 6.1.1.4'
O O 0.0106 0.0060 'International Tables Vol C Tables 4.2.6.8 and 6.1.1.4'
P P 0.1023 0.0942 'International Tables Vol C Tables 4.2.6.8 and 6.1.1.4'

loop_
_geom_angle_atom_site_label_1
_geom_angle_atom_site_label_2
_geom_angle_atom_site_label_3
_geom_angle
C89 C88 C93 115.5(5)
C89 C88 B2 122.1(4)
C93 C88 B2 122.0(5)
C88 C89 H89 119.2
C88 C89 C90 121.5(5)
C90 C89 H89 119.2
C89 C90 C95 119.4(5)
C91 C90 C89 120.4(5)
C91 C90 C95 120.3(5)
C90 C91 H91 120.2
C92 C91 C90 119.5(5)
C92 C91 H91 120.2
C91 C92 C93 119.5(5)
C91 C92 C94 120.6(5)
C93 C92 C94 119.8(5)
C88 C93 H93 118.2
C92 C93 C88 123.5(5)
C92 C93 H93 118.2
F40 C94 F41 105.4(5)
F40 C94 C92 112.5(5)
F41 C94 C92 112.8(5)
F42 C94 F40 105.6(4)
F42 C94 F41 106.3(5)
F42 C94 C92 113.6(5)
F37 C95 F38 105.0(4)
F37 C95 F39 106.7(5)
F37 C95 C90 112.6(4)
F38 C95 C90 112.2(5)
F39 C95 F38 105.0(4)
F39 C95 C90 114.5(4)
C97 C96 B2 120.8(4)
C101 C96 C97 114.9(4)
C101 C96 B2 124.2(4)
C96 C97 H97 118.7
C98 C97 C96 122.5(5)
C98 C97 H97 118.7
C97 C98 C99 121.4(5)
C97 C98 C103 120.6(5)
C99 C98 C103 118.0(5)
C98 C99 H99 121.0
C100 C99 C98 118.0(5)
C100 C99 H99 121.0
C99 C100 C101 120.5(5)
C99 C100 C102 120.7(5)
C101 C100 C102 118.8(5)
C96 C101 H101 118.7
C100 C101 C96 122.6(5)
C100 C101 H101 118.7
F31 C102 F32 105.9(5)
F31 C102 F33 104.5(5)
F31 C102 C100 113.5(4)
F32 C102 F33 105.7(5)
F32 C102 C100 112.8(5)
F33 C102 C100 113.7(5)
F6AA C103 C98 113.8(5)
F7AA C103 C98 113.8(5)
F7AA C103 F6AA 105.3(5)
F7AA C103 F8AA 106.3(6)
F8AA C103 C98 112.4(5)
F8AA C103 F6AA 104.3(6)
F6AB C103 C98 108.9(14)
F6AB C103 F7AB 120(2)
F6AB C103 F8AB 102(2)
F7AB C103 C98 116.3(13)
F7AB C103 F8AB 96.6(19)
F8AB C103 C98 111.4(14)
C105 C104 C109 115.2(5)
C105 C104 B2 123.9(4)
C109 C104 B2 120.8(4)
C104 C105 H105 118.4
C104 C105 C106 123.1(5)
C106 C105 H105 118.4
C105 C106 C110 119.7(5)
C107 C106 C105 119.7(5)
C107 C106 C110 120.6(5)
C106 C107 H107 120.9
C108 C107 C106 118.2(5)
C108 C107 H107 120.9
C107 C108 C109 121.4(5)
C107 C108 C111 118.3(5)
C109 C108 C111 120.2(5)
C104 C109 H109 118.9
C108 C109 C104 122.2(5)
C108 C109 H109 118.9
F28 C110 F30 105.2(5)
F28 C110 C106 113.1(5)
F29 C110 F28 107.4(5)
F29 C110 F30 106.2(5)
F29 C110 C106 113.1(5)
F30 C110 C106 111.2(5)
F25 C111 F26 104.9(4)
F25 C111 C108 113.3(5)
F26 C111 C108 111.4(4)
F27 C111 F25 107.6(4)
F27 C111 F26 105.4(5)
F27 C111 C108 113.6(4)
C113 C112 C117 116.1(4)
C113 C112 B2 122.6(4)
C117 C112 B2 120.9(4)
C112 C113 H113 119.2
C114 C113 C112 121.5(5)
C114 C113 H113 119.2
C113 C114 C120 120.9(5)
C115 C114 C113 120.9(5)
C115 C114 C120 118.2(4)
C114 C115 H115 120.9
C116 C115 C114 118.2(5)
C116 C115 H115 120.9
C115 C116 C117 121.3(5)
C115 C116 C118 118.2(4)
C117 C116 C118 120.4(5)
C112 C117 H117 119.1
C116 C117 C112 121.8(5)
C116 C117 H117 119.1
F43 C118 F44 106.5(4)
F43 C118 F45 107.7(5)
F43 C118 C116 114.4(4)
F44 C118 C116 112.1(4)
F45 C118 F44 104.0(4)
F45 C118 C116 111.6(4)
F46 C120 F47 105.6(4)
F46 C120 F48 107.2(5)
F46 C120 C114 113.7(4)
F47 C120 C114 112.8(4)
F48 C120 F47 104.5(4)
F48 C120 C114 112.3(4)
C88 B2 C104 109.4(4)
C96 B2 C88 112.2(4)
C96 B2 C104 105.5(4)
C96 B2 C112 113.3(4)
C112 B2 C88 103.2(4)
C112 B2 C104 113.3(4)
C57 C56 C61 115.3(4)
C57 C56 B1 123.6(4)
C61 C56 B1 120.9(4)
C56 C57 H57 118.7
C58 C57 C56 122.6(5)
C58 C57 H57 118.7
C57 C58 C59 120.7(5)
C57 C58 C63 120.4(4)
C59 C58 C63 118.8(4)
C58 C59 H59 121.0
C60 C59 C58 118.1(5)
C60 C59 H59 121.0
C59 C60 C61 121.0(5)
C59 C60 C62 119.8(5)
C61 C60 C62 119.1(5)
C56 C61 H61 118.9
C60 C61 C56 122.3(5)
C60 C61 H61 118.9
F4 C62 F5 105.8(4)
F4 C62 F6 107.3(5)
F4 C62 C60 113.6(5)
F5 C62 C60 111.5(4)
F6 C62 F5 104.7(4)
F6 C62 C60 113.3(4)
F0AA C63 F1AA 104.9(4)
F0AA C63 C58 112.1(4)
F1AA C63 C58 112.0(4)
F2AA C63 F0AA 107.3(5)
F2AA C63 F1AA 106.4(4)
F2AA C63 C58 113.5(4)
C65 C64 B1 120.5(4)
C69 C64 C65 115.9(4)
C69 C64 B1 123.4(4)
C64 C65 H65 119.3
C66 C65 C64 121.5(5)
C66 C65 H65 119.3
C65 C66 C71 121.1(5)
C67 C66 C65 121.3(4)
C67 C66 C71 117.6(4)
C66 C67 H67 120.8
C66 C67 C68 118.5(5)
C68 C67 H67 120.8
C67 C68 C69 120.0(5)
C67 C68 C70 119.6(5)
C69 C68 C70 120.4(5)
C64 C69 H69 118.6
C68 C69 C64 122.8(4)
C68 C69 H69 118.6
F16 C70 C68 112.8(5)
F17 C70 F16 105.4(5)
F17 C70 F18 106.1(5)
F17 C70 C68 113.6(5)
F18 C70 F16 105.3(5)
F18 C70 C68 113.0(5)
F13 C71 F14 107.3(4)
F13 C71 F15 106.5(4)
F13 C71 C66 113.4(4)
F14 C71 F15 105.4(4)
F14 C71 C66 112.3(4)
F15 C71 C66 111.5(4)
C73 C72 C77 115.4(4)
C73 C72 B1 125.2(4)
C77 C72 B1 119.1(4)
C72 C73 H73 118.7
C72 C73 C74 122.5(5)
C74 C73 H73 118.7
C73 C74 C78 119.2(5)
C75 C74 C73 121.0(4)
C75 C74 C78 119.8(4)
C74 C75 H75 121.1
C74 C75 C76 117.7(5)
C76 C75 H75 121.1
C75 C76 C79 120.6(5)
C77 C76 C75 121.1(5)
C77 C76 C79 118.3(5)
C72 C77 H77 118.9
C76 C77 C72 122.2(4)
C76 C77 H77 118.9
F3AA C78 C74 113.3(5)
F3AA C78 F5AA 105.1(5)
F4AA C78 C74 112.7(5)
F4AA C78 F3AA 106.2(5)
F4AA C78 F5AA 106.0(5)
F5AA C78 C74 112.9(5)
F5AB C78 C74 117.2(11)
F5AB C78 F4AB 96.5(16)
F4AB C78 C74 113.1(11)
F3AB C78 C74 116.9(13)
F3AB C78 F5AB 107.5(17)
F3AB C78 F4AB 103.0(18)
F1 C79 C76 114.0(5)
F1 C79 F2 105.3(5)
F2 C79 C76 112.4(5)
F3 C79 C76 112.4(5)
F3 C79 F1 107.8(6)
F3 C79 F2 104.1(5)
C81 C80 B1 119.2(4)
C85 C80 C81 115.7(4)
C85 C80 B1 124.9(4)
C80 C81 H81 118.8
C82 C81 C80 122.3(4)
C82 C81 H81 118.8
C81 C82 C86 118.3(4)
C83 C82 C81 120.8(5)
C83 C82 C86 120.8(5)
C82 C83 H83 121.1
C84 C83 C82 117.7(5)
C84 C83 H83 121.1
C83 C84 C85 121.6(4)
C83 C84 C87 118.6(5)
C85 C84 C87 119.8(4)
C80 C85 H85 119.1
C84 C85 C80 121.9(5)
C84 C85 H85 119.1
F7 C86 F8 105.0(4)
F7 C86 C82 111.9(4)
F8 C86 C82 111.8(4)
F9 C86 F7 106.6(5)
F9 C86 F8 107.4(5)
F9 C86 C82 113.7(4)
F10 C87 F11 106.9(4)
F10 C87 F12 106.2(4)
F10 C87 C84 112.8(4)
F11 C87 F12 105.1(4)
F11 C87 C84 112.3(4)
F12 C87 C84 113.0(4)
C56 B1 C64 105.0(4)
C72 B1 C56 111.7(4)
C72 B1 C64 110.9(4)
C80 B1 C56 111.5(4)
C80 B1 C64 113.1(4)
C80 B1 C72 104.8(4)
N1 Ir1 C1 83.21(18)
N1 Ir1 C7 108.57(18)
N1 Ir1 C8 132.50(19)
N1 Ir1 C9 171.04(19)
N1 Ir1 C10 145.14(19)
N1 Ir1 C11 113.95(17)
C1 Ir1 C7 160.7(2)
C1 Ir1 C8 122.0(2)
C1 Ir1 C9 102.21(19)
C1 Ir1 C10 114.5(2)
C1 Ir1 C11 151.7(2)
C8 Ir1 C7 38.9(2)
C8 Ir1 C9 38.5(2)
C8 Ir1 C10 64.9(2)
C8 Ir1 C11 63.7(2)
C9 Ir1 C7 64.34(19)
C9 Ir1 C11 64.15(19)
C10 Ir1 C7 64.38(19)
C10 Ir1 C9 38.5(2)
C10 Ir1 C11 39.34(19)
C11 Ir1 C7 36.68(19)
O1 P1 O2 111.9(2)
O1 P1 O3 108.4(2)
O1 P1 N1 106.2(2)
O2 P1 O3 102.8(2)
O2 P1 N1 111.2(2)
O3 P1 N1 116.4(2)
C1 O1 P1 118.0(3)
C19 O2 P1 124.1(3)
C17 O3 P1 122.0(4)
P1 N1 Ir1 117.6(2)
C21 N1 Ir1 122.0(3)
C21 N1 P1 120.3(3)
O1 C1 Ir1 114.4(3)
C2 C1 Ir1 133.4(4)
C2 C1 O1 112.2(4)
C1 C2 H2 116.3
C1 C2 C3 127.5(5)
C3 C2 H2 116.3
C2 C3 H3A 109.5
C2 C3 H3B 109.5
C2 C3 C4 110.8(4)
H3A C3 H3B 108.1
C4 C3 H3A 109.5
C4 C3 H3B 109.5
C3 C4 H4A 108.7
C3 C4 H4B 108.7
H4A C4 H4B 107.6
C5 C4 C3 114.4(4)
C5 C4 H4A 108.7
C5 C4 H4B 108.7
C4 C5 H5A 109.4
C4 C5 H5B 109.4
C4 C5 C6 111.3(4)
H5A C5 H5B 108.0
C6 C5 H5A 109.4
C6 C5 H5B 109.4
C5 C6 H6A 109.5
C5 C6 H6B 109.5
C5 C6 H6C 109.5
H6A C6 H6B 109.5
H6A C6 H6C 109.5
H6B C6 H6C 109.5
C8 C7 Ir1 67.0(3)
C8 C7 C16 126.5(5)
C11 C7 Ir1 71.2(3)
C11 C7 C8 107.0(4)
C11 C7 C16 126.4(5)
C16 C7 Ir1 129.7(4)
C7 C8 Ir1 74.1(3)
C7 C8 C15 125.8(5)
C9 C8 Ir1 72.9(3)
C9 C8 C7 109.3(5)
C9 C8 C15 124.7(5)
C15 C8 Ir1 123.4(4)
C8 C9 Ir1 68.6(3)
C8 C9 C10 107.0(5)
C8 C9 C14 126.3(5)
C10 C9 Ir1 69.4(3)
C10 C9 C14 126.6(5)
C14 C9 Ir1 129.6(4)
C9 C10 Ir1 72.1(3)
C9 C10 C11 107.4(5)
C9 C10 C13 127.5(5)
C11 C10 Ir1 72.7(3)
C11 C10 C13 124.8(5)
C13 C10 Ir1 125.9(4)
C7 C11 Ir1 72.1(3)
C7 C11 C10 108.8(5)
C7 C11 C12 126.3(5)
C10 C11 Ir1 68.0(3)
C10 C11 C12 124.9(5)
C12 C11 Ir1 126.9(4)
C11 C12 H12A 109.5
C11 C12 H12B 109.5
C11 C12 H12C 109.5
H12A C12 H12B 109.5
H12A C12 H12C 109.5
H12B C12 H12C 109.5
C10 C13 H13A 109.5
C10 C13 H13B 109.5
C10 C13 H13C 109.5
H13A C13 H13B 109.5
H13A C13 H13C 109.5
H13B C13 H13C 109.5
C9 C14 H14A 109.5
C9 C14 H14B 109.5
C9 C14 H14C 109.5
H14A C14 H14B 109.5
H14A C14 H14C 109.5
H14B C14 H14C 109.5
C8 C15 H15A 109.5
C8 C15 H15B 109.5
C8 C15 H15C 109.5
H15A C15 H15B 109.5
H15A C15 H15C 109.5
H15B C15 H15C 109.5
C7 C16 H16A 109.5
C7 C16 H16B 109.5
C7 C16 H16C 109.5
H16A C16 H16B 109.5
H16A C16 H16C 109.5
H16B C16 H16C 109.5
O3 C17 H17A 109.6
O3 C17 H17B 109.6
O3 C17 C18 110.3(5)
H17A C17 H17B 108.1
C18 C17 H17A 109.6
C18 C17 H17B 109.6
C17 C18 H18A 109.5
C17 C18 H18B 109.5
C17 C18 H18C 109.5
H18A C18 H18B 109.5
H18A C18 H18C 109.5
H18B C18 H18C 109.5
O2 C19 H19A 110.1
O2 C19 H19B 110.1
O2 C19 C20 108.2(5)
H19A C19 H19B 108.4
C20 C19 H19A 110.1
C20 C19 H19B 110.1
C19 C20 H20A 109.5
C19 C20 H20B 109.5
C19 C20 H20C 109.5
H20A C20 H20B 109.5
H20A C20 H20C 109.5
H20B C20 H20C 109.5
C22 C21 N1 119.8(5)
C22 C21 C26 121.6(5)
C26 C21 N1 118.5(5)
C21 C22 C23 118.3(6)
C21 C22 C27 122.0(5)
C23 C22 C27 119.7(5)
C22 C23 H23 119.9
C24 C23 C22 120.2(6)
C24 C23 H23 119.9
C23 C24 H24 119.1
C23 C24 C25 121.9(6)
C25 C24 H24 119.1
C24 C25 H25 120.2
C24 C25 C26 119.6(6)
C26 C25 H25 120.2
C21 C26 C119 122.4(5)
C25 C26 C21 118.4(6)
C25 C26 C119 119.3(5)
C22 C27 H27A 109.5
C22 C27 H27B 109.5
C22 C27 H27C 109.5
H27A C27 H27B 109.5
H27A C27 H27C 109.5
H27B C27 H27C 109.5
C26 C119 H11A 109.5
C26 C119 H11B 109.5
C26 C119 H11C 109.5
H11A C119 H11B 109.5
H11A C119 H11C 109.5
H11B C119 H11C 109.5
N2 Ir2 C28 83.84(18)
N2 Ir2 C34 112.39(18)
N2 Ir2 C35 108.40(17)
N2 Ir2 C36 133.42(18)
N2 Ir2 C37 172.13(18)
N2 Ir2 C38 143.40(18)
C28 Ir2 C34 152.2(2)
C28 Ir2 C35 160.2(2)
C28 Ir2 C36 121.5(2)
C28 Ir2 C37 102.05(19)
C28 Ir2 C38 115.04(19)
C34 Ir2 C35 37.08(19)
C36 Ir2 C34 64.13(19)
C36 Ir2 C35 38.91(19)
C36 Ir2 C37 38.85(19)
C37 Ir2 C34 64.43(19)
C37 Ir2 C35 64.52(18)
C38 Ir2 C34 39.31(19)
C38 Ir2 C35 64.26(19)
C38 Ir2 C36 64.77(19)
C38 Ir2 C37 38.20(19)
O4 P2 O6 112.7(2)
O4 P2 O010 107.0(2)
O4 P2 N2 107.2(2)
O6 P2 O010 103.4(2)
O6 P2 N2 109.4(2)
O010 P2 N2 117.1(2)
C28 O4 P2 118.1(3)
C46 O6 P2 122.6(3)
C44 O010 P2 120.6(3)
P2 N2 Ir2 116.2(2)
C48 N2 Ir2 123.0(3)
C48 N2 P2 120.4(3)
O4 C28 Ir2 114.4(3)
C29 C28 Ir2 134.0(4)
C29 C28 O4 111.6(4)
C28 C29 H29 116.9
C28 C29 C30 126.1(5)
C30 C29 H29 116.9
C29 C30 H30A 108.9
C29 C30 H30B 108.9
C29 C30 C31 113.4(5)
H30A C30 H30B 107.7
C31 C30 H30A 108.9
C31 C30 H30B 108.9
C30 C31 H31A 108.6
C30 C31 H31B 108.6
H31A C31 H31B 107.6
C32 C31 C30 114.5(5)
C32 C31 H31A 108.6
C32 C31 H31B 108.6
C31 C32 H32A 109.3
C31 C32 H32B 109.3
C31 C32 C33 111.7(5)
H32A C32 H32B 107.9
C33 C32 H32A 109.3
C33 C32 H32B 109.3
C32 C33 H33A 109.5
C32 C33 H33B 109.5
C32 C33 H33C 109.5
H33A C33 H33B 109.5
H33A C33 H33C 109.5
H33B C33 H33C 109.5
C35 C34 Ir2 72.5(3)
C35 C34 C38 108.1(4)
C35 C34 C43 126.1(5)
C38 C34 Ir2 67.9(3)
C38 C34 C43 125.7(5)
C43 C34 Ir2 127.6(4)
C34 C35 Ir2 70.4(3)
C34 C35 C36 107.2(4)
C34 C35 C42 125.7(5)
C36 C35 Ir2 67.5(3)
C36 C35 C42 127.1(5)
C42 C35 Ir2 128.7(4)
C35 C36 Ir2 73.6(3)
C35 C36 C41 124.6(5)
C37 C36 Ir2 71.7(3)
C37 C36 C35 108.5(5)
C37 C36 C41 126.7(5)
C41 C36 Ir2 124.7(4)
C36 C37 Ir2 69.4(3)
C36 C37 C40 125.5(5)
C38 C37 Ir2 69.2(3)
C38 C37 C36 107.1(5)
C38 C37 C40 127.2(5)
C40 C37 Ir2 130.3(4)
C34 C38 Ir2 72.8(3)
C34 C38 C39 125.3(5)
C37 C38 Ir2 72.6(3)
C37 C38 C34 108.8(4)
C37 C38 C39 125.7(5)
C39 C38 Ir2 125.1(3)
C38 C39 H39A 109.5
C38 C39 H39B 109.5
C38 C39 H39C 109.5
H39A C39 H39B 109.5
H39A C39 H39C 109.5
H39B C39 H39C 109.5
C37 C40 H40A 109.5
C37 C40 H40B 109.5
C37 C40 H40C 109.5
H40A C40 H40B 109.5
H40A C40 H40C 109.5
H40B C40 H40C 109.5
C36 C41 H41A 109.5
C36 C41 H41B 109.5
C36 C41 H41C 109.5
H41A C41 H41B 109.5
H41A C41 H41C 109.5
H41B C41 H41C 109.5
C35 C42 H42A 109.5
C35 C42 H42B 109.5
C35 C42 H42C 109.5
H42A C42 H42B 109.5
H42A C42 H42C 109.5
H42B C42 H42C 109.5
C34 C43 H43A 109.5
C34 C43 H43B 109.5
C34 C43 H43C 109.5
H43A C43 H43B 109.5
H43A C43 H43C 109.5
H43B C43 H43C 109.5
O010 C44 H44A 109.8
O010 C44 H44B 109.8
O010 C44 C45 109.5(4)
H44A C44 H44B 108.2
C45 C44 H44A 109.8
C45 C44 H44B 109.8
C44 C45 H45A 109.5
C44 C45 H45B 109.5
C44 C45 H45C 109.5
H45A C45 H45B 109.5
H45A C45 H45C 109.5
H45B C45 H45C 109.5
O6 C46 H46A 109.8
O6 C46 H46B 109.8
O6 C46 C47 109.6(4)
H46A C46 H46B 108.2
C47 C46 H46A 109.8
C47 C46 H46B 109.8
C46 C47 H47A 109.5
C46 C47 H47B 109.5
C46 C47 H47C 109.5
H47A C47 H47B 109.5
H47A C47 H47C 109.5
H47B C47 H47C 109.5
C49 C48 N2 118.0(5)
C53 C48 N2 120.8(5)
C53 C48 C49 121.2(5)
C48 C49 C50 118.2(5)
C48 C49 C55 122.5(5)
C50 C49 C55 119.2(5)
C49 C50 H50 119.7
C51 C50 C49 120.7(6)
C51 C50 H50 119.7
C50 C51 H51 119.8
C52 C51 C50 120.4(5)
C52 C51 H51 119.8
C51 C52 H52 119.6
C51 C52 C53 120.8(6)
C53 C52 H52 119.6
C48 C53 C54 121.6(5)
C52 C53 C48 118.7(5)
C52 C53 C54 119.7(5)
C53 C54 H54A 109.5
C53 C54 H54B 109.5
C53 C54 H54C 109.5
H54A C54 H54B 109.5
H54A C54 H54C 109.5
H54B C54 H54C 109.5
C49 C55 H55A 109.5
C49 C55 H55B 109.5
C49 C55 H55C 109.5
H55A C55 H55B 109.5
H55A C55 H55C 109.5
H55B C55 H55C 109.5

loop_
_geom_bond_atom_site_label_1
_geom_bond_atom_site_label_2
_geom_bond_distance
F25 C111 1.334(6)
F26 C111 1.356(6)
F27 C111 1.326(6)
F28 C110 1.348(7)
F29 C110 1.328(7)
F30 C110 1.355(7)
F31 C102 1.326(6)
F32 C102 1.332(6)
F33 C102 1.342(7)
F37 C95 1.336(6)
F38 C95 1.360(7)
F39 C95 1.339(7)
F40 C94 1.340(6)
F41 C94 1.350(7)
F42 C94 1.339(7)
F43 C118 1.325(6)
F44 C118 1.347(6)
F45 C118 1.338(6)
F46 C120 1.323(6)
F47 C120 1.351(6)
F48 C120 1.342(6)
C88 C89 1.395(7)
C88 C93 1.407(7)
C88 B2 1.647(7)
C89 H89 0.9500
C89 C90 1.408(7)
C90 C91 1.386(8)
C90 C95 1.495(8)
C91 H91 0.9500
C91 C92 1.374(8)
C92 C93 1.383(7)
C92 C94 1.497(8)
C93 H93 0.9500
C96 C97 1.417(7)
C96 C101 1.410(6)
C96 B2 1.629(7)
C97 H97 0.9500
C97 C98 1.374(7)
C98 C99 1.398(7)
C98 C103 1.507(7)
C99 H99 0.9500
C99 C100 1.382(7)
C100 C101 1.402(7)
C100 C102 1.489(7)
C101 H101 0.9500
C103 F6AA 1.329(7)
C103 F7AA 1.310(7)
C103 F8AA 1.315(8)
C103 F6AB 1.28(3)
C103 F7AB 1.29(3)
C103 F8AB 1.30(3)
C104 C105 1.398(7)
C104 C109 1.407(6)
C104 B2 1.654(7)
C105 H105 0.9500
C105 C106 1.400(7)
C106 C107 1.397(7)
C106 C110 1.485(8)
C107 H107 0.9500
C107 C108 1.380(7)
C108 C109 1.391(7)
C108 C111 1.504(7)
C109 H109 0.9500
C112 C113 1.405(7)
C112 C117 1.412(7)
C112 B2 1.641(7)
C113 H113 0.9500
C113 C114 1.402(7)
C114 C115 1.394(7)
C114 C120 1.491(7)
C115 H115 0.9500
C115 C116 1.376(7)
C116 C117 1.394(7)
C116 C118 1.509(7)
C117 H117 0.9500
F0AA C63 1.343(6)
F1AA C63 1.347(6)
F2AA C63 1.321(6)
F4 C62 1.332(6)
F5 C62 1.355(6)
F6 C62 1.340(6)
F7 C86 1.346(6)
F8 C86 1.347(6)
F9 C86 1.324(6)
F10 C87 1.334(6)
F11 C87 1.347(6)
F12 C87 1.350(6)
F13 C71 1.333(6)
F14 C71 1.343(6)
F15 C71 1.354(6)
F16 C70 1.340(6)
F17 C70 1.321(7)
F18 C70 1.331(6)
C56 C57 1.401(7)
C56 C61 1.409(7)
C56 B1 1.641(7)
C57 H57 0.9500
C57 C58 1.393(7)
C58 C59 1.393(7)
C58 C63 1.501(7)
C59 H59 0.9500
C59 C60 1.382(7)
C60 C61 1.393(7)
C60 C62 1.499(7)
C61 H61 0.9500
C64 C65 1.408(6)
C64 C69 1.396(7)
C64 B1 1.655(7)
C65 H65 0.9500
C65 C66 1.386(7)
C66 C67 1.383(7)
C66 C71 1.513(7)
C67 H67 0.9500
C67 C68 1.386(7)
C68 C69 1.390(7)
C68 C70 1.496(8)
C69 H69 0.9500
C72 C73 1.393(6)
C72 C77 1.416(7)
C72 B1 1.639(7)
C73 H73 0.9500
C73 C74 1.401(7)
C74 C75 1.386(7)
C74 C78 1.492(7)
C75 H75 0.9500
C75 C76 1.393(7)
C76 C77 1.388(7)
C76 C79 1.492(8)
C77 H77 0.9500
C78 F3AA 1.326(7)
C78 F4AA 1.310(7)
C78 F5AA 1.331(7)
C78 F5AB 1.31(2)
C78 F4AB 1.37(3)
C78 F3AB 1.24(3)
C79 F1 1.334(7)
C79 F2 1.361(8)
C79 F3 1.330(7)
C80 C81 1.408(7)
C80 C85 1.402(6)
C80 B1 1.637(7)
C81 H81 0.9500
C81 C82 1.396(7)
C82 C83 1.390(7)
C82 C86 1.510(7)
C83 H83 0.9500
C83 C84 1.387(7)
C84 C85 1.393(7)
C84 C87 1.503(6)
C85 H85 0.9500
Ir1 N1 2.018(4)
Ir1 C1 2.044(5)
Ir1 C7 2.235(5)
Ir1 C8 2.139(5)
Ir1 C9 2.197(5)
Ir1 C10 2.160(5)
Ir1 C11 2.224(5)
P1 O1 1.540(4)
P1 O2 1.548(4)
P1 O3 1.562(4)
P1 N1 1.599(4)
O1 C1 1.484(6)
O2 C19 1.471(6)
O3 C17 1.448(7)
N1 C21 1.451(6)
C1 C2 1.318(7)
C2 H2 0.9500
C2 C3 1.515(7)
C3 H3A 0.9900
C3 H3B 0.9900
C3 C4 1.544(7)
C4 H4A 0.9900
C4 H4B 0.9900
C4 C5 1.523(7)
C5 H5A 0.9900
C5 H5B 0.9900
C5 C6 1.528(8)
C6 H6A 0.9800
C6 H6B 0.9800
C6 H6C 0.9800
C7 C8 1.461(7)
C7 C11 1.403(7)
C7 C16 1.496(7)
C8 C9 1.432(8)
C8 C15 1.500(8)
C9 C10 1.437(8)
C9 C14 1.495(8)
C10 C11 1.477(7)
C10 C13 1.495(7)
C11 C12 1.501(7)
C12 H12A 0.9800
C12 H12B 0.9800
C12 H12C 0.9800
C13 H13A 0.9800
C13 H13B 0.9800
C13 H13C 0.9800
C14 H14A 0.9800
C14 H14B 0.9800
C14 H14C 0.9800
C15 H15A 0.9800
C15 H15B 0.9800
C15 H15C 0.9800
C16 H16A 0.9800
C16 H16B 0.9800
C16 H16C 0.9800
C17 H17A 0.9900
C17 H17B 0.9900
C17 C18 1.513(7)
C18 H18A 0.9800
C18 H18B 0.9800
C18 H18C 0.9800
C19 H19A 0.9900
C19 H19B 0.9900
C19 C20 1.506(8)
C20 H20A 0.9800
C20 H20B 0.9800
C20 H20C 0.9800
C21 C22 1.401(8)
C21 C26 1.411(8)
C22 C23 1.406(8)
C22 C27 1.506(8)
C23 H23 0.9500
C23 C24 1.373(9)
C24 H24 0.9500
C24 C25 1.387(9)
C25 H25 0.9500
C25 C26 1.406(8)
C26 C119 1.502(8)
C27 H27A 0.9800
C27 H27B 0.9800
C27 H27C 0.9800
C119 H11A 0.9800
C119 H11B 0.9800
C119 H11C 0.9800
Ir2 N2 2.033(4)
Ir2 C28 2.036(5)
Ir2 C34 2.216(5)
Ir2 C35 2.244(5)
Ir2 C36 2.161(5)
Ir2 C37 2.192(5)
Ir2 C38 2.149(5)
P2 O4 1.531(4)
P2 O6 1.548(4)
P2 O010 1.563(4)
P2 N2 1.604(4)
O4 C28 1.490(6)
O6 C46 1.486(6)
O010 C44 1.469(6)
N2 C48 1.446(6)
C28 C29 1.325(7)
C29 H29 0.9500
C29 C30 1.512(7)
C30 H30A 0.9900
C30 H30B 0.9900
C30 C31 1.531(8)
C31 H31A 0.9900
C31 H31B 0.9900
C31 C32 1.512(8)
C32 H32A 0.9900
C32 H32B 0.9900
C32 C33 1.523(8)
C33 H33A 0.9800
C33 H33B 0.9800
C33 H33C 0.9800
C34 C35 1.418(7)
C34 C38 1.469(7)
C34 C43 1.495(7)
C35 C36 1.469(7)
C35 C42 1.501(7)
C36 C37 1.448(7)
C36 C41 1.502(7)
C37 C38 1.421(7)
C37 C40 1.494(7)
C38 C39 1.502(7)
C39 H39A 0.9800
C39 H39B 0.9800
C39 H39C 0.9800
C40 H40A 0.9800
C40 H40B 0.9800
C40 H40C 0.9800
C41 H41A 0.9800
C41 H41B 0.9800
C41 H41C 0.9800
C42 H42A 0.9800
C42 H42B 0.9800
C42 H42C 0.9800
C43 H43A 0.9800
C43 H43B 0.9800
C43 H43C 0.9800
C44 H44A 0.9900
C44 H44B 0.9900
C44 C45 1.519(7)
C45 H45A 0.9800
C45 H45B 0.9800
C45 H45C 0.9800
C46 H46A 0.9900
C46 H46B 0.9900
C46 C47 1.488(8)
C47 H47A 0.9800
C47 H47B 0.9800
C47 H47C 0.9800
C48 C49 1.403(8)
C48 C53 1.400(8)
C49 C50 1.405(7)
C49 C55 1.490(8)
C50 H50 0.9500
C50 C51 1.384(9)
C51 H51 0.9500
C51 C52 1.379(9)
C52 H52 0.9500
C52 C53 1.398(8)
C53 C54 1.513(8)
C54 H54A 0.9800
C54 H54B 0.9800
C54 H54C 0.9800
C55 H55A 0.9800
C55 H55B 0.9800
C55 H55C 0.9800

loop_
_geom_torsion_atom_site_label_1
_geom_torsion_atom_site_label_2
_geom_torsion_atom_site_label_3
_geom_torsion_atom_site_label_4
_geom_torsion
C88 C89 C90 C91 0.2(7)
C88 C89 C90 C95 179.1(4)
C89 C88 C93 C92 0.4(7)
C89 C88 B2 C96 33.1(6)
C89 C88 B2 C104 149.9(4)
C89 C88 B2 C112 -89.2(5)
C89 C90 C91 C92 0.5(7)
C89 C90 C95 F37 -97.4(6)
C89 C90 C95 F38 144.4(5)
C89 C90 C95 F39 24.8(7)
C90 C91 C92 C93 -0.8(8)
C90 C91 C92 C94 175.0(5)
C91 C90 C95 F37 81.5(7)
C91 C90 C95 F38 -36.8(6)
C91 C90 C95 F39 -156.4(5)
C91 C92 C93 C88 0.3(8)
C91 C92 C94 F40 -95.7(6)
C91 C92 C94 F41 145.2(5)
C91 C92 C94 F42 24.2(7)
C93 C88 C89 C90 -0.7(7)
C93 C88 B2 C96 -153.9(4)
C93 C88 B2 C104 -37.2(6)
C93 C88 B2 C112 83.7(5)
C93 C92 C94 F40 80.1(6)
C93 C92 C94 F41 -39.0(7)
C93 C92 C94 F42 -160.0(5)
C94 C92 C93 C88 -175.5(5)
C95 C90 C91 C92 -178.3(5)
C96 C97 C98 C99 1.9(8)
C96 C97 C98 C103 -179.7(5)
C97 C96 C101 C100 -0.9(7)
C97 C96 B2 C88 41.1(6)
C97 C96 B2 C104 -78.0(6)
C97 C96 B2 C112 157.5(4)
C97 C98 C99 C100 -2.1(8)
C97 C98 C103 F6AA 7.9(9)
C97 C98 C103 F7AA 128.6(6)
C97 C98 C103 F8AA -110.4(7)
C97 C98 C103 F6AB 63(2)
C97 C98 C103 F7AB -158.5(18)
C97 C98 C103 F8AB -49(2)
C98 C99 C100 C101 0.8(8)
C98 C99 C100 C102 -179.2(5)
C99 C98 C103 F6AA -173.7(6)
C99 C98 C103 F7AA -52.9(7)
C99 C98 C103 F8AA 68.1(8)
C99 C98 C103 F6AB -119(2)
C99 C98 C103 F7AB 20.0(19)
C99 C98 C103 F8AB 129.3(19)
C99 C100 C101 C96 0.7(8)
C99 C100 C102 F31 97.9(6)
C99 C100 C102 F32 -22.6(8)
C99 C100 C102 F33 -142.9(5)
C101 C96 C97 C98 -0.4(7)
C101 C96 B2 C88 -142.9(5)
C101 C96 B2 C104 98.0(5)
C101 C96 B2 C112 -26.6(7)
C101 C100 C102 F31 -82.2(6)
C101 C100 C102 F32 157.4(5)
C101 C100 C102 F33 37.1(7)
C102 C100 C101 C96 -179.2(5)
C103 C98 C99 C100 179.5(5)
C104 C105 C106 C107 -4.7(8)
C104 C105 C106 C110 176.3(5)
C105 C104 C109 C108 -1.9(7)
C105 C104 B2 C88 143.9(5)
C105 C104 B2 C96 -95.2(5)
C105 C104 B2 C112 29.3(7)
C105 C106 C107 C108 1.4(8)
C105 C106 C110 F28 -165.8(5)
C105 C106 C110 F29 71.8(7)
C105 C106 C110 F30 -47.6(8)
C106 C107 C108 C109 1.4(8)
C106 C107 C108 C111 -175.2(5)
C107 C106 C110 F28 15.3(8)
C107 C106 C110 F29 -107.1(6)
C107 C106 C110 F30 133.5(5)
C107 C108 C109 C104 -1.1(8)
C107 C108 C111 F25 -35.9(7)
C107 C108 C111 F26 82.0(6)
C107 C108 C111 F27 -159.1(5)
C109 C104 C105 C106 4.8(8)
C109 C104 B2 C88 -39.5(6)
C109 C104 B2 C96 81.4(5)
C109 C104 B2 C112 -154.0(4)
C109 C108 C111 F25 147.5(5)
C109 C108 C111 F26 -94.5(6)
C109 C108 C111 F27 24.4(7)
C110 C106 C107 C108 -179.6(5)
C111 C108 C109 C104 175.3(5)
C112 C113 C114 C115 -1.7(8)
C112 C113 C114 C120 177.7(5)
C113 C112 C117 C116 -1.1(7)
C113 C112 B2 C88 -90.0(5)
C113 C112 B2 C96 148.4(5)
C113 C112 B2 C104 28.2(6)
C113 C114 C115 C116 -0.3(7)
C113 C114 C120 F46 9.2(7)
C113 C114 C120 F47 129.5(5)
C113 C114 C120 F48 -112.7(5)
C114 C115 C116 C117 1.6(7)
C114 C115 C116 C118 179.3(4)
C115 C114 C120 F46 -171.4(5)
C115 C114 C120 F47 -51.1(6)
C115 C114 C120 F48 66.7(6)
C115 C116 C117 C112 -0.9(7)
C115 C116 C118 F43 159.4(4)
C115 C116 C118 F44 38.1(6)
C115 C116 C118 F45 -78.1(6)
C117 C112 C113 C114 2.3(7)
C117 C112 B2 C88 83.1(5)
C117 C112 B2 C96 -38.5(6)
C117 C112 B2 C104 -158.7(4)
C117 C116 C118 F43 -22.8(7)
C117 C116 C118 F44 -144.2(5)
C117 C116 C118 F45 99.7(6)
C118 C116 C117 C112 -178.6(5)
C120 C114 C115 C116 -179.7(4)
B2 C88 C89 C90 172.7(4)
B2 C88 C93 C92 -173.0(4)
B2 C96 C97 C98 175.9(5)
B2 C96 C101 C100 -177.1(5)
B2 C104 C105 C106 -178.4(5)
B2 C104 C109 C108 -178.8(5)
B2 C112 C113 C114 175.7(5)
B2 C112 C117 C116 -174.6(4)
C56 C57 C58 C59 0.5(7)
C56 C57 C58 C63 177.6(4)
C57 C56 C61 C60 -1.3(7)
C57 C56 B1 C64 -101.2(5)
C57 C56 B1 C72 138.6(4)
C57 C56 B1 C80 21.7(6)
C57 C58 C59 C60 -0.8(7)
C57 C58 C63 F0AA -106.8(5)
C57 C58 C63 F1AA 135.6(4)
C57 C58 C63 F2AA 15.0(7)
C58 C59 C60 C61 0.1(7)
C58 C59 C60 C62 178.2(4)
C59 C58 C63 F0AA 70.3(6)
C59 C58 C63 F1AA -47.3(6)
C59 C58 C63 F2AA -167.9(4)
C59 C60 C61 C56 1.1(7)
C59 C60 C62 F4 4.0(7)
C59 C60 C62 F5 -115.4(5)
C59 C60 C62 F6 126.8(5)
C61 C56 C57 C58 0.5(7)
C61 C56 B1 C64 73.7(5)
C61 C56 B1 C72 -46.6(6)
C61 C56 B1 C80 -163.4(4)
C61 C60 C62 F4 -177.8(4)
C61 C60 C62 F5 62.7(6)
C61 C60 C62 F6 -55.1(6)
C62 C60 C61 C56 -177.1(4)
C63 C58 C59 C60 -177.9(4)
C64 C65 C66 C67 0.9(7)
C64 C65 C66 C71 -178.4(4)
C65 C64 C69 C68 2.0(7)
C65 C64 B1 C56 73.6(5)
C65 C64 B1 C72 -165.6(4)
C65 C64 B1 C80 -48.2(6)
C65 C66 C67 C68 -0.1(7)
C65 C66 C71 F13 -1.1(7)
C65 C66 C71 F14 -123.0(5)
C65 C66 C71 F15 119.0(5)
C66 C67 C68 C69 0.2(8)
C66 C67 C68 C70 179.0(5)
C67 C66 C71 F13 179.5(4)
C67 C66 C71 F14 57.6(6)
C67 C66 C71 F15 -60.4(6)
C67 C68 C69 C64 -1.2(8)
C67 C68 C70 F16 149.1(5)
C67 C68 C70 F17 -91.0(6)
C67 C68 C70 F18 29.8(8)
C69 C64 C65 C66 -1.8(7)
C69 C64 B1 C56 -101.3(5)
C69 C64 B1 C72 19.5(6)
C69 C64 B1 C80 136.9(5)
C69 C68 C70 F16 -32.0(7)
C69 C68 C70 F17 87.8(6)
C69 C68 C70 F18 -151.3(5)
C70 C68 C69 C64 180.0(5)
C71 C66 C67 C68 179.3(5)
C72 C73 C74 C75 -0.2(8)
C72 C73 C74 C78 -177.5(5)
C73 C72 C77 C76 3.1(7)
C73 C72 B1 C56 -21.8(7)
C73 C72 B1 C64 -138.5(5)
C73 C72 B1 C80 99.1(5)
C73 C74 C75 C76 2.0(8)
C73 C74 C78 F3AA -44.3(7)
C73 C74 C78 F4AA 76.3(7)
C73 C74 C78 F5AA -163.6(6)
C73 C74 C78 F5AB 145.0(17)
C73 C74 C78 F4AB 34.0(18)
C73 C74 C78 F3AB -85(2)
C74 C75 C76 C77 -1.2(8)
C74 C75 C76 C79 -179.3(5)
C75 C74 C78 F3AA 138.3(6)
C75 C74 C78 F4AA -101.1(7)
C75 C74 C78 F5AA 19.0(8)
C75 C74 C78 F5AB -32.3(18)
C75 C74 C78 F4AB -143.3(17)
C75 C74 C78 F3AB 97(2)
C75 C76 C77 C72 -1.4(8)
C75 C76 C79 F1 14.8(9)
C75 C76 C79 F2 -105.0(6)
C75 C76 C79 F3 137.9(6)
C77 C72 C73 C74 -2.3(7)
C77 C72 B1 C56 164.8(4)
C77 C72 B1 C64 48.0(6)
C77 C72 B1 C80 -74.3(5)
C77 C76 C79 F1 -163.4(5)
C77 C76 C79 F2 76.9(7)
C77 C76 C79 F3 -40.2(9)
C78 C74 C75 C76 179.3(5)
C79 C76 C77 C72 176.7(5)
C80 C81 C82 C83 -0.7(8)
C80 C81 C82 C86 179.7(5)
C81 C80 C85 C84 -0.7(7)
C81 C80 B1 C56 48.5(6)
C81 C80 B1 C64 166.6(4)
C81 C80 B1 C72 -72.5(5)
C81 C82 C83 C84 0.5(8)
C81 C82 C86 F7 -51.8(6)
C81 C82 C86 F8 65.6(6)
C81 C82 C86 F9 -172.7(5)
C82 C83 C84 C85 -0.5(7)
C82 C83 C84 C87 -178.6(5)
C83 C82 C86 F7 128.6(5)
C83 C82 C86 F8 -113.9(5)
C83 C82 C86 F9 7.8(8)
C83 C84 C85 C80 0.6(8)
C83 C84 C87 F10 -31.7(7)
C83 C84 C87 F11 89.1(6)
C83 C84 C87 F12 -152.2(4)
C85 C80 C81 C82 0.8(7)
C85 C80 B1 C56 -136.2(5)
C85 C80 B1 C64 -18.1(7)
C85 C80 B1 C72 102.8(5)
C85 C84 C87 F10 150.2(5)
C85 C84 C87 F11 -89.0(6)
C85 C84 C87 F12 29.7(7)
C86 C82 C83 C84 -180.0(5)
C87 C84 C85 C80 178.7(4)
B1 C56 C57 C58 175.7(4)
B1 C56 C61 C60 -176.6(4)
B1 C64 C65 C66 -177.1(4)
B1 C64 C69 C68 177.1(5)
B1 C72 C73 C74 -176.0(5)
B1 C72 C77 C76 177.2(5)
B1 C80 C81 C82 176.5(5)
B1 C80 C85 C84 -176.2(5)
Ir1 N1 C21 C22 88.2(5)
Ir1 N1 C21 C26 -89.8(5)
Ir1 C1 C2 C3 -173.3(4)
Ir1 C7 C8 C9 64.9(4)
Ir1 C7 C8 C15 -120.1(5)
Ir1 C7 C11 C10 -58.2(3)
Ir1 C7 C11 C12 123.1(5)
Ir1 C8 C9 C10 58.9(4)
Ir1 C8 C9 C14 -124.1(5)
Ir1 C9 C10 C11 64.6(3)
Ir1 C9 C10 C13 -122.0(5)
Ir1 C10 C11 C7 60.8(4)
Ir1 C10 C11 C12 -120.5(5)
P1 O1 C1 Ir1 8.8(5)
P1 O1 C1 C2 -169.1(4)
P1 O2 C19 C20 139.4(4)
P1 O3 C17 C18 95.5(5)
P1 N1 C21 C22 -92.1(5)
P1 N1 C21 C26 89.9(5)
O1 P1 O2 C19 -73.7(4)
O1 P1 O3 C17 -36.0(4)
O1 P1 N1 Ir1 2.2(3)
O1 P1 N1 C21 -177.5(4)
O1 C1 C2 C3 4.1(8)
O2 P1 O1 C1 -128.5(3)
O2 P1 O3 C17 -154.5(4)
O2 P1 N1 Ir1 124.1(2)
O2 P1 N1 C21 -55.6(5)
O3 P1 O1 C1 118.9(3)
O3 P1 O2 C19 42.5(4)
O3 P1 N1 Ir1 -118.6(3)
O3 P1 N1 C21 61.7(5)
N1 P1 O1 C1 -6.9(4)
N1 P1 O2 C19 167.7(4)
N1 P1 O3 C17 83.6(4)
N1 C21 C22 C23 -177.5(5)
N1 C21 C22 C27 2.5(8)
N1 C21 C26 C25 179.2(5)
N1 C21 C26 C119 -0.1(7)
C1 C2 C3 C4 108.1(6)
C2 C3 C4 C5 -173.7(5)
C3 C4 C5 C6 -179.8(5)
C7 C8 C9 Ir1 -65.7(4)
C7 C8 C9 C10 -6.8(6)
C7 C8 C9 C14 170.2(5)
C8 C7 C11 Ir1 57.6(3)
C8 C7 C11 C10 -0.7(6)
C8 C7 C11 C12 -179.3(5)
C8 C9 C10 Ir1 -58.4(3)
C8 C9 C10 C11 6.2(6)
C8 C9 C10 C13 179.7(5)
C9 C10 C11 Ir1 -64.3(3)
C9 C10 C11 C7 -3.5(6)
C9 C10 C11 C12 175.2(5)
C11 C7 C8 Ir1 -60.3(4)
C11 C7 C8 C9 4.6(6)
C11 C7 C8 C15 179.7(5)
C13 C10 C11 Ir1 122.1(5)
C13 C10 C11 C7 -177.1(5)
C13 C10 C11 C12 1.6(8)
C14 C9 C10 Ir1 124.6(5)
C14 C9 C10 C11 -170.7(5)
C14 C9 C10 C13 2.7(9)
C15 C8 C9 Ir1 119.2(5)
C15 C8 C9 C10 178.1(5)
C15 C8 C9 C14 -4.9(8)
C16 C7 C8 Ir1 123.3(5)
C16 C7 C8 C9 -171.8(5)
C16 C7 C8 C15 3.2(8)
C16 C7 C11 Ir1 -126.0(5)
C16 C7 C11 C10 175.8(5)
C16 C7 C11 C12 -2.9(9)
C21 C22 C23 C24 -1.0(8)
C22 C21 C26 C25 1.3(8)
C22 C21 C26 C119 -178.0(5)
C22 C23 C24 C25 0.0(9)
C23 C24 C25 C26 1.7(9)
C24 C25 C26 C21 -2.3(8)
C24 C25 C26 C119 177.0(5)
C26 C21 C22 C23 0.4(8)
C26 C21 C22 C27 -179.6(5)
C27 C22 C23 C24 178.9(5)
Ir2 N2 C48 C49 -83.5(5)
Ir2 N2 C48 C53 95.5(5)
Ir2 C28 C29 C30 179.5(4)
Ir2 C34 C35 C36 57.6(3)
Ir2 C34 C35 C42 -124.1(5)
Ir2 C34 C38 C37 -64.1(3)
Ir2 C34 C38 C39 121.3(5)
Ir2 C35 C36 C37 63.7(3)
Ir2 C35 C36 C41 -121.2(5)
Ir2 C36 C37 C38 59.2(3)
Ir2 C36 C37 C40 -125.5(5)
Ir2 C37 C38 C34 64.3(3)
Ir2 C37 C38 C39 -121.1(5)
P2 O4 C28 Ir2 -4.8(5)
P2 O4 C28 C29 176.6(4)
P2 O6 C46 C47 94.0(5)
P2 O010 C44 C45 101.0(5)
P2 N2 C48 C49 89.6(5)
P2 N2 C48 C53 -91.5(5)
O4 P2 O6 C46 -55.1(4)
O4 P2 O010 C44 -43.1(4)
O4 P2 N2 Ir2 1.4(3)
O4 P2 N2 C48 -172.2(4)
O4 C28 C29 C30 -2.2(8)
O6 P2 O4 C28 -118.3(3)
O6 P2 O010 C44 -162.3(3)
O6 P2 N2 Ir2 123.9(2)
O6 P2 N2 C48 -49.6(4)
O010 P2 O4 C28 128.7(3)
O010 P2 O6 C46 60.2(4)
O010 P2 N2 Ir2 -118.9(2)
O010 P2 N2 C48 67.6(4)
N2 P2 O4 C28 2.2(4)
N2 P2 O6 C46 -174.3(4)
N2 P2 O010 C44 77.3(4)
N2 C48 C49 C50 178.2(4)
N2 C48 C49 C55 1.1(7)
N2 C48 C53 C52 -178.3(4)
N2 C48 C53 C54 1.9(8)
C28 C29 C30 C31 -92.0(7)
C29 C30 C31 C32 -62.5(6)
C30 C31 C32 C33 -173.8(4)
C34 C35 C36 Ir2 -59.5(3)
C34 C35 C36 C37 4.2(5)
C34 C35 C36 C41 179.4(5)
C35 C34 C38 Ir2 61.7(3)
C35 C34 C38 C37 -2.4(6)
C35 C34 C38 C39 -177.0(5)
C35 C36 C37 Ir2 -64.9(3)
C35 C36 C37 C38 -5.7(6)
C35 C36 C37 C40 169.5(5)
C36 C37 C38 Ir2 -59.3(3)
C36 C37 C38 C34 5.0(6)
C36 C37 C38 C39 179.6(5)
C38 C34 C35 Ir2 -58.8(3)
C38 C34 C35 C36 -1.2(5)
C38 C34 C35 C42 177.1(5)
C40 C37 C38 Ir2 125.6(5)
C40 C37 C38 C34 -170.2(5)
C40 C37 C38 C39 4.4(8)
C41 C36 C37 Ir2 120.1(5)
C41 C36 C37 C38 179.3(5)
C41 C36 C37 C40 -5.4(8)
C42 C35 C36 Ir2 122.3(5)
C42 C35 C36 C37 -174.0(5)
C42 C35 C36 C41 1.1(8)
C43 C34 C35 Ir2 124.2(5)
C43 C34 C35 C36 -178.2(5)
C43 C34 C35 C42 0.1(8)
C43 C34 C38 Ir2 -121.3(5)
C43 C34 C38 C37 174.6(5)
C43 C34 C38 C39 0.0(8)
C48 C49 C50 C51 1.2(8)
C49 C48 C53 C52 0.6(8)
C49 C48 C53 C54 -179.2(5)
C49 C50 C51 C52 -1.6(9)
C50 C51 C52 C53 1.5(9)
C51 C52 C53 C48 -1.0(8)
C51 C52 C53 C54 178.8(5)
C53 C48 C49 C50 -0.7(8)
C53 C48 C49 C55 -177.8(5)
C55 C49 C50 C51 178.4(5)
